data_7111990
loop_
_publ_author_name
'Jamie M. Cameron'
'Jing Gao'
'Laia Vila-Nadal'
'De-Liang Long'
'Leroy Cronin'

_publ_section_title
;
 Formation, self-assembly and transformation of a transient
 selenotungstate building block into clusters, chains and macrocycles
;
_journal_name_full Chem.Commun.
_journal_page_first 2155
_journal_paper_doi 10.1039/c3cc49293a
_journal_volume 50
_journal_year 2014
_chemical_formula_sum 'H150 N6 Na18 O204 Se6 W39'
_chemical_formula_weight 11556.99
_chemical_name_systematic
; 
 ? 
;
_space_group_IT_number 14
_symmetry_cell_setting monoclinic
_symmetry_space_group_name_Hall '-P 2yn'
_symmetry_space_group_name_H-M 'P 1 21/n 1'
_atom_sites_solution_hydrogens none
_atom_sites_solution_primary direct
_atom_sites_solution_secondary difmap
_audit_creation_method SHELXL-97
_cell_angle_alpha 90.00
_cell_angle_beta 96.610(2)
_cell_angle_gamma 90.00
_cell_formula_units_Z 4
_cell_length_a 22.8802(4)
_cell_length_b 38.7610(8)
_cell_length_c 24.4831(4)
_cell_measurement_reflns_used 27685
_cell_measurement_temperature 150(2)
_cell_measurement_theta_max 28.8
_cell_measurement_theta_min 2.88
_cell_volume 21568.7(7)
_computing_cell_refinement
;
CrysAlisPro, Agilent Technologies,
Version 1.171.35.11 (release 16-05-2011 CrysAlis171 .NET)
(compiled May 16 2011,17:55:39)
;
_computing_data_collection
;
CrysAlisPro, Agilent Technologies,
Version 1.171.35.11 (release 16-05-2011 CrysAlis171 .NET)
(compiled May 16 2011,17:55:39)
;
_computing_data_reduction
;
CrysAlisPro, Agilent Technologies,
Version 1.171.35.11 (release 16-05-2011 CrysAlis171 .NET)
(compiled May 16 2011,17:55:39)
;
_computing_molecular_graphics Diamond3
_computing_publication_material WinGX
_computing_structure_refinement 'SHELXL-97 (Sheldrick, 1997)'
_computing_structure_solution 'SHELXS-97 (Sheldrick, 1990)'
_diffrn_ambient_temperature 150(2)
_diffrn_measured_fraction_theta_full 0.998
_diffrn_measured_fraction_theta_max 0.998
_diffrn_measurement_device_type 'Oxford Gemini A Ultra'
_diffrn_measurement_method '\w & \p scans'
_diffrn_radiation_monochromator graphite
_diffrn_radiation_source 'fine-focus sealed tube'
_diffrn_radiation_type MoK\a
_diffrn_radiation_wavelength 0.71073
_diffrn_reflns_av_R_equivalents 0.1002
_diffrn_reflns_av_sigmaI/netI 0.0886
_diffrn_reflns_limit_h_max 28
_diffrn_reflns_limit_h_min -28
_diffrn_reflns_limit_k_max 46
_diffrn_reflns_limit_k_min -47
_diffrn_reflns_limit_l_max 30
_diffrn_reflns_limit_l_min -30
_diffrn_reflns_number 176117
_diffrn_reflns_theta_full 26.00
_diffrn_reflns_theta_max 26.00
_diffrn_reflns_theta_min 2.89
_diffrn_standards_decay_% none
_exptl_absorpt_coefficient_mu 21.865
_exptl_absorpt_correction_T_max 0.1369
_exptl_absorpt_correction_T_min 0.0798
_exptl_absorpt_correction_type analytical
_exptl_absorpt_process_details
;
CrysAlisPro, Agilent Technologies,
Version 1.171.35.11 (release 16-05-2011 CrysAlis171 .NET)
(compiled May 16 2011,17:55:39)
Analytical numeric absorption correction using a multifaceted crystal
            model based on expressions derived by R.C. Clark & J.S. Reid.
(Clark, R. C. & Reid, J. S. (1995). Acta Cryst. A51, 887-897)
;
_exptl_crystal_colour colourless
_exptl_crystal_density_diffrn 3.559
_exptl_crystal_density_method 'not measured'
_exptl_crystal_description block
_exptl_crystal_F_000 20448
_exptl_crystal_size_max 0.23
_exptl_crystal_size_mid 0.20
_exptl_crystal_size_min 0.15
_refine_diff_density_max 2.67
_refine_diff_density_min -1.80
_refine_diff_density_rms 0.38
_refine_ls_extinction_method none
_refine_ls_goodness_of_fit_ref 1.032
_refine_ls_hydrogen_treatment none
_refine_ls_matrix_type full
_refine_ls_number_parameters 2424
_refine_ls_number_reflns 42335
_refine_ls_number_restraints 0
_refine_ls_restrained_S_all 1.032
_refine_ls_R_factor_all 0.0842
_refine_ls_R_factor_gt 0.0505
_refine_ls_shift/su_max 0.001
_refine_ls_shift/su_mean 0.000
_refine_ls_structure_factor_coef Fsqd
_refine_ls_weighting_details 'calc w=1/[\s^2^(Fo^2^)+(0.0315P)^2^+312.4906P] where P=(Fo^2^+2Fc^2^)/3'
_refine_ls_weighting_scheme calc
_refine_ls_wR_factor_gt 0.1021
_refine_ls_wR_factor_ref 0.1186
_reflns_number_gt 29809
_reflns_number_total 42335
_reflns_threshold_expression >2sigma(I)
_cod_data_source_file c3cc49293a.txt
_cod_data_source_block jg5673
_cod_original_sg_symbol_H-M P2(1)/n
_cod_database_code 7111990

loop_
_symmetry_equiv_pos_as_xyz
'x, y, z'
'-x+1/2, y+1/2, -z+1/2'
'-x, -y, -z'
'x-1/2, -y-1/2, z-1/2'

loop_
_atom_site_label
_atom_site_type_symbol
_atom_site_fract_x
_atom_site_fract_y
_atom_site_fract_z
_atom_site_U_iso_or_equiv
_atom_site_adp_type
_atom_site_occupancy
_atom_site_symmetry_multiplicity
_atom_site_calc_flag
_atom_site_refinement_flags
W1 W 0.34704(3) 0.047452(18) 0.82204(3) 0.01881(15) Uani 1 1 d .
W2 W -0.19175(3) -0.016645(19) 0.87167(3) 0.01973(15) Uani 1 1 d .
W3 W 0.18045(3) 0.364207(19) 0.84092(3) 0.02107(16) Uani 1 1 d .
W4 W -0.15424(3) 0.370421(19) 0.71861(3) 0.02037(15) Uani 1 1 d .
W5 W 0.08028(3) 0.31594(2) 0.92077(3) 0.02212(16) Uani 1 1 d .
W6 W 0.31685(3) 0.053797(19) 0.66823(3) 0.02051(15) Uani 1 1 d .
W7 W -0.33039(3) 0.147768(19) 0.88193(3) 0.02054(15) Uani 1 1 d .
W8 W -0.36968(3) 0.146926(19) 0.74474(3) 0.02009(15) Uani 1 1 d .
W9 W 0.28597(3) 0.165718(19) 0.89827(3) 0.02064(15) Uani 1 1 d .
W10 W 0.03242(3) 0.392886(19) 0.86242(3) 0.02207(16) Uani 1 1 d .
W11 W 0.36221(3) 0.232385(19) 0.82555(3) 0.02056(15) Uani 1 1 d .
W12 W -0.07605(3) 0.292763(19) 0.93248(3) 0.02165(16) Uani 1 1 d .
W13 W 0.22063(3) -0.009861(19) 0.82166(3) 0.02063(15) Uani 1 1 d .
W14 W 0.36745(3) 0.147046(19) 0.67149(3) 0.02026(15) Uani 1 1 d .
W15 W -0.23352(3) -0.015880(19) 0.71855(3) 0.02078(15) Uani 1 1 d .
W16 W 0.00578(3) 0.392869(19) 0.70750(3) 0.02114(15) Uani 1 1 d .
W17 W -0.07995(3) 0.03743(2) 0.92172(3) 0.02233(16) Uani 1 1 d .
W18 W -0.12640(3) 0.368588(19) 0.87308(3) 0.02094(15) Uani 1 1 d .
W19 W 0.39812(3) 0.140626(19) 0.82551(3) 0.01920(15) Uani 1 1 d .
W20 W -0.30237(3) 0.055324(19) 0.88653(3) 0.01976(15) Uani 1 1 d .
W21 W 0.32867(3) 0.237342(19) 0.68746(3) 0.02279(16) Uani 1 1 d .
W22 W -0.14122(3) 0.293599(19) 0.65306(3) 0.02190(16) Uani 1 1 d .
W23 W 0.19775(3) -0.00699(2) 0.68281(3) 0.02301(16) Uani 1 1 d .
W24 W -0.26356(3) 0.304032(19) 0.73682(3) 0.02168(16) Uani 1 1 d .
W25 W -0.04309(3) -0.04010(2) 0.84496(3) 0.02263(16) Uani 1 1 d .
W26 W -0.26448(3) 0.10770(2) 0.65804(3) 0.02285(16) Uani 1 1 d .
W27 W -0.23324(3) 0.29863(2) 0.87506(3) 0.02230(16) Uani 1 1 d .
W28 W -0.08120(3) -0.03981(2) 0.70681(3) 0.02473(17) Uani 1 1 d .
W29 W 0.22759(3) 0.17023(2) 0.62088(3) 0.02405(16) Uani 1 1 d .
W30 W 0.15328(3) 0.359692(19) 0.70302(3) 0.02083(15) Uani 1 1 d .
W31 W 0.01633(3) 0.314706(19) 0.64409(3) 0.02072(15) Uani 1 1 d .
W32 W -0.34482(3) 0.054710(19) 0.73359(3) 0.01993(15) Uani 1 1 d .
W33 W 0.17773(3) 0.07855(2) 0.61663(3) 0.02435(17) Uani 1 1 d .
W34 W 0.23657(3) 0.073999(19) 0.89613(3) 0.01992(15) Uani 1 1 d .
W35 W 0.24638(3) 0.292841(19) 0.77130(3) 0.02211(16) Uani 1 1 d .
W36 W -0.18771(3) 0.10823(2) 0.93411(3) 0.02456(16) Uani 1 1 d .
W37 W 0.06879(3) -0.01412(2) 0.75765(3) 0.02406(16) Uani 1 1 d .
W38 W -0.15323(3) 0.03824(2) 0.64477(3) 0.02448(17) Uani 1 1 d .
W39 W -0.28469(3) 0.22018(2) 0.80241(3) 0.02453(16) Uani 1 1 d .
Se1 Se 0.20192(7) 0.07417(4) 0.75679(6) 0.0180(4) Uani 1 1 d .
Se2 Se 0.25476(7) 0.17204(4) 0.75993(6) 0.0179(4) Uani 1 1 d .
Se3 Se 0.05429(7) 0.31429(4) 0.78227(6) 0.0174(3) Uani 1 1 d .
Se4 Se -0.11169(7) 0.28987(4) 0.79298(6) 0.0185(4) Uani 1 1 d .
Se5 Se -0.11078(7) 0.03713(5) 0.78229(7) 0.0187(4) Uani 1 1 d .
Se6 Se -0.22735(7) 0.11189(4) 0.79602(7) 0.0187(4) Uani 1 1 d .
Na1 Na -0.4795(3) 0.1524(2) 0.6092(3) 0.038(2) Uani 1 1 d .
Na2 Na 0.5095(4) 0.2375(3) 0.9205(4) 0.067(3) Uani 1 1 d .
Na3 Na 0.2752(5) 0.3949(3) 0.6226(5) 0.081(3) Uani 1 1 d .
Na4 Na 0.3066(6) 0.3841(4) 0.9588(5) 0.099(4) Uani 1 1 d .
Na5 Na 0.0825(4) 0.3243(2) 0.5081(4) 0.055(3) Uani 1 1 d .
Na6 Na 0.1783(7) 0.0974(4) 1.0307(6) 0.040(4) Uani 0.50 1 d P
Na7 Na 0.2875(5) 0.2949(3) 0.9877(5) 0.085(4) Uani 1 1 d .
Na8 Na -0.4917(8) 0.0702(5) 0.5449(10) 0.071(6) Uani 0.50 1 d P
Na9 Na -0.4461(11) -0.0192(7) 0.7674(11) 0.040(6) Uiso 0.30 1 d P
Na10 Na 0.4041(14) 0.4718(9) 0.9879(13) 0.059(8) Uiso 0.30 1 d P
Na11 Na 0.1185(16) 0.1757(10) 0.4774(16) 0.077(11) Uiso 0.30 1 d P
Na12 Na 0.0013(8) 0.4789(5) 0.9459(8) 0.035(4) Uiso 0.40 1 d P
Na13 Na -0.4686(10) -0.0141(6) 0.6628(10) 0.085(7) Uiso 0.50 1 d P
Na14 Na 0.1261(15) 0.0769(9) 0.4536(14) 0.067(9) Uiso 0.30 1 d P
Na15 Na -0.386(2) 0.2823(13) 0.626(2) 0.062(13) Uiso 0.20 1 d P
Na16 Na -0.4092(18) -0.0269(11) 0.9051(17) 0.046(10) Uiso 0.20 1 d P
Na17 Na 0.4502(12) 0.3241(8) 0.9419(12) 0.049(7) Uiso 0.30 1 d P
Na18 Na -0.5645(15) -0.0286(9) 0.9684(14) 0.067(9) Uiso 0.30 1 d P
Na19 Na 0.4383(15) 0.3797(9) 0.6704(14) 0.067(9) Uiso 0.30 1 d P
Na20 Na -0.0440(10) 0.1283(6) 0.8466(10) 0.059(6) Uiso 0.40 1 d P
Na21 Na -0.4900(12) 0.0321(8) 1.0755(12) 0.046(7) Uiso 0.30 1 d P
Na22 Na 0.1616(7) 0.2646(4) 0.6331(7) 0.059(4) Uani 0.60 1 d P
Na23 Na -0.2885(8) 0.3902(5) 0.8277(7) 0.089(5) Uani 0.70 1 d P
Na25 Na 0.7125(8) 0.2251(5) 0.9703(8) 0.096(6) Uiso 0.70 1 d P
Na26 Na -0.1800(7) -0.1024(4) 0.7981(7) 0.079(5) Uani 0.70 1 d P
Na27 Na -0.5101(7) 0.2104(4) 0.7339(6) 0.058(4) Uiso 0.60 1 d P
Na28 Na -0.3958(12) 0.3407(7) 0.8280(11) 0.042(7) Uiso 0.30 1 d P
Na29 Na -0.0885(9) 0.4510(6) 0.7921(9) 0.072(6) Uiso 0.50 1 d P
Na30 Na 0.1200(7) 0.4500(4) 0.6356(6) 0.071(4) Uani 0.70 1 d P
O1 O 0.2738(4) 0.0105(3) 0.6816(4) 0.018(3) Uani 1 1 d .
O2 O -0.3901(5) 0.1504(3) 0.8190(4) 0.019(3) Uani 1 1 d .
O3 O 0.3781(5) 0.0944(3) 0.8275(4) 0.020(3) Uani 1 1 d .
O4 O -0.2478(5) 0.0173(3) 0.8836(5) 0.021(3) Uani 1 1 d .
O5 O -0.1412(4) -0.0010(3) 0.9317(4) 0.021(3) Uani 1 1 d .
O6 O 0.3135(5) 0.1565(3) 0.6113(4) 0.019(3) Uani 1 1 d .
O7 O 0.0876(5) 0.3909(3) 0.7132(5) 0.023(3) Uani 1 1 d .
O8 O -0.3414(5) 0.0981(3) 0.8785(4) 0.019(3) Uani 1 1 d .
O9 O 0.3191(4) 0.0547(3) 0.8909(4) 0.018(3) Uani 1 1 d .
O10 O -0.3788(4) 0.0984(3) 0.7511(4) 0.019(3) Uani 1 1 d .
O11 O -0.0780(5) 0.3838(3) 0.7103(4) 0.021(3) Uani 1 1 d .
O12 O 0.3020(5) 0.2704(3) 0.8179(4) 0.024(3) Uani 1 1 d .
O13 O -0.1027(5) 0.3429(3) 0.9373(5) 0.022(3) Uani 1 1 d .
O14 O -0.0464(5) 0.3832(3) 0.8710(5) 0.023(3) Uani 1 1 d .
O15 O 0.3464(4) 0.0511(3) 0.7454(4) 0.020(3) Uani 1 1 d .
O16 O 0.3710(5) 0.1508(3) 0.8928(5) 0.024(3) Uani 1 1 d .
O17 O -0.2924(4) 0.0173(3) 0.7216(5) 0.020(3) Uani 1 1 d .
O18 O -0.0199(5) -0.0741(3) 0.8862(5) 0.032(3) Uani 1 1 d .
O19 O 0.1388(5) -0.0175(3) 0.8096(5) 0.023(3) Uani 1 1 d .
O20 O -0.2158(4) 0.0009(3) 0.6511(4) 0.021(3) Uani 1 1 d .
O21 O -0.1388(5) 0.3773(3) 0.7969(5) 0.022(3) Uani 1 1 d .
O22 O 0.4002(5) 0.1913(3) 0.8160(5) 0.023(3) Uani 1 1 d .
O23 O -0.3277(4) 0.0461(3) 0.8110(5) 0.021(3) Uani 1 1 d .
O24 O -0.1637(5) 0.2864(3) 0.9165(5) 0.022(3) Uani 1 1 d .
O25 O -0.2181(5) 0.0696(3) 0.6440(5) 0.024(3) Uani 1 1 d .
O26 O 0.0013(5) 0.3673(3) 0.6429(4) 0.019(3) Uani 1 1 d .
O27 O 0.1181(5) -0.0157(3) 0.7007(4) 0.022(3) Uani 1 1 d .
O28 O 0.2980(4) 0.0073(3) 0.8130(4) 0.018(2) Uani 1 1 d .
O29 O 0.3940(4) 0.1392(3) 0.7474(4) 0.017(2) Uani 1 1 d .
O30 O 0.0098(5) 0.3989(3) 0.7862(5) 0.025(3) Uani 1 1 d .
O31 O 0.0303(4) -0.0284(3) 0.8195(5) 0.021(3) Uani 1 1 d .
O32 O -0.1646(5) 0.3442(3) 0.6541(5) 0.024(3) Uani 1 1 d .
O33 O -0.1398(5) 0.0291(3) 0.8415(4) 0.021(3) Uani 1 1 d .
O34 O -0.1606(5) -0.0422(3) 0.7206(5) 0.022(3) Uani 1 1 d .
O35 O 0.2600(5) 0.0610(3) 0.6077(5) 0.022(3) Uani 1 1 d .
O36 O -0.1988(5) 0.3436(3) 0.8678(5) 0.025(3) Uani 1 1 d .
O37 O 0.3181(5) 0.2102(3) 0.8765(5) 0.024(3) Uani 1 1 d .
O38 O -0.0667(5) 0.3110(3) 0.6366(4) 0.021(3) Uani 1 1 d .
O39 O 0.3445(5) 0.0988(3) 0.6675(5) 0.025(3) Uani 1 1 d .
O40 O -0.2249(4) -0.0198(3) 0.7968(4) 0.017(2) Uani 1 1 d .
O41 O 0.3795(5) 0.2482(3) 0.7539(5) 0.023(3) Uani 1 1 d .
O42 O 0.1155(5) 0.3095(3) 0.9871(5) 0.031(3) Uani 1 1 d .
O43 O -0.3080(5) 0.1932(3) 0.8639(4) 0.021(3) Uani 1 1 d .
O44 O 0.1866(5) 0.2665(3) 0.7741(5) 0.030(3) Uani 1 1 d .
O45 O -0.2254(5) 0.3460(3) 0.7388(5) 0.026(3) Uani 1 1 d .
O46 O 0.1150(5) 0.3923(3) 0.8441(4) 0.024(3) Uani 1 1 d .
O47 O -0.1509(5) 0.4059(3) 0.9015(5) 0.026(3) Uani 1 1 d .
O48 O 0.2100(5) 0.1233(3) 0.6092(4) 0.027(3) Uani 1 1 d .
O49 O -0.1266(5) -0.0429(3) 0.8488(5) 0.023(3) Uani 1 1 d .
O50 O -0.2833(5) 0.2549(3) 0.7497(5) 0.022(3) Uani 1 1 d .
O51 O -0.2537(5) 0.0728(3) 0.9460(4) 0.019(3) Uani 1 1 d .
O52 O 0.0352(5) 0.4346(3) 0.8856(5) 0.030(3) Uani 1 1 d .
O53 O -0.0709(4) -0.0007(3) 0.7772(4) 0.020(3) Uani 1 1 d .
O54 O 0.1690(5) 0.0299(3) 0.6374(5) 0.026(3) Uani 1 1 d .
O55 O 0.2152(5) 0.1760(3) 0.8713(5) 0.027(3) Uani 1 1 d .
O56 O 0.2244(5) -0.0310(3) 0.7495(4) 0.020(3) Uani 1 1 d .
O57 O 0.3744(4) 0.1949(3) 0.6868(5) 0.021(3) Uani 1 1 d .
O58 O 0.0016(5) 0.3099(3) 0.9364(5) 0.026(3) Uani 1 1 d .
O59 O 0.2737(5) 0.1176(3) 0.9058(4) 0.025(3) Uani 1 1 d .
O60 O 0.2773(5) 0.2717(3) 0.7081(5) 0.028(3) Uani 1 1 d .
O61 O 0.2689(5) 0.2147(3) 0.6434(5) 0.024(3) Uani 1 1 d .
O62 O 0.2322(5) 0.3262(3) 0.8237(5) 0.026(3) Uani 1 1 d .
O63 O -0.1686(5) 0.0295(3) 0.7342(4) 0.021(3) Uani 1 1 d .
O64 O 0.2106(4) 0.3250(3) 0.7147(4) 0.021(3) Uani 1 1 d .
O65 O -0.0632(5) 0.2546(3) 0.8981(5) 0.031(3) Uani 1 1 d .
O66 O 0.2595(4) 0.0766(3) 0.8074(4) 0.013(2) Uani 1 1 d .
O67 O 0.0010(5) -0.0269(3) 0.7102(5) 0.027(3) Uani 1 1 d .
O68 O 0.1819(5) 0.3849(3) 0.6551(5) 0.026(3) Uani 1 1 d .
O69 O -0.3325(5) 0.0731(3) 0.6646(4) 0.020(3) Uani 1 1 d .
O70 O -0.1140(5) 0.3171(3) 0.7381(4) 0.021(3) Uani 1 1 d .
O71 O 0.1520(5) 0.3348(3) 0.8928(5) 0.026(3) Uani 1 1 d .
O72 O 0.1908(5) 0.3822(3) 0.7701(5) 0.025(3) Uani 1 1 d .
O73 O -0.3291(5) 0.3144(3) 0.6989(5) 0.025(3) Uani 1 1 d .
O74 O -0.3372(5) 0.1926(3) 0.7550(5) 0.024(3) Uani 1 1 d .
O75 O 0.2906(5) 0.1765(3) 0.9678(5) 0.028(3) Uani 1 1 d .
O76 O 0.0619(5) 0.3683(3) 0.9262(5) 0.024(3) Uani 1 1 d .
O77 O -0.2860(4) 0.1367(3) 0.8040(4) 0.017(2) Uani 1 1 d .
O78 O -0.2179(5) 0.2885(3) 0.6834(5) 0.028(3) Uani 1 1 d .
O79 O 0.0994(5) 0.3323(3) 0.6619(5) 0.029(3) Uani 1 1 d .
O80 O -0.0774(5) 0.2817(4) 1.0007(5) 0.034(3) Uani 1 1 d .
O81 O -0.1388(5) 0.0690(3) 0.9374(5) 0.032(3) Uani 1 1 d .
O82 O -0.1007(5) -0.0024(3) 0.6609(5) 0.027(3) Uani 1 1 d .
O83 O -0.0591(5) -0.0642(3) 0.7742(5) 0.024(3) Uani 1 1 d .
O84 O 0.1201(5) 0.3326(3) 0.7762(5) 0.022(3) Uani 1 1 d .
O85 O 0.0112(5) 0.3353(3) 0.7304(4) 0.021(3) Uani 1 1 d .
O86 O -0.0401(5) -0.0028(3) 0.8925(4) 0.022(3) Uani 1 1 d .
O87 O -0.2577(5) 0.1394(3) 0.9209(5) 0.024(3) Uani 1 1 d .
O88 O -0.2849(5) 0.3109(3) 0.8105(5) 0.024(3) Uani 1 1 d .
O89 O -0.3224(5) 0.1389(3) 0.6892(5) 0.025(3) Uani 1 1 d .
O90 O 0.1700(5) 0.1806(3) 0.6588(5) 0.029(3) Uani 1 1 d .
O91 O 0.2146(5) 0.0257(3) 0.8711(5) 0.023(3) Uani 1 1 d .
O92 O 0.4111(5) 0.0262(3) 0.8419(4) 0.023(3) Uani 1 1 d .
O93 O -0.0406(5) 0.0368(3) 0.9863(5) 0.029(3) Uani 1 1 d .
O94 O 0.2988(5) 0.1509(3) 0.8099(4) 0.022(3) Uani 1 1 d .
O95 O 0.2413(5) -0.0434(3) 0.8641(5) 0.025(3) Uani 1 1 d .
O96 O -0.2792(5) -0.0501(3) 0.6974(5) 0.024(3) Uani 1 1 d .
O97 O -0.1462(5) 0.1340(3) 0.8944(5) 0.028(3) Uani 1 1 d .
O98 O -0.2228(5) -0.0510(3) 0.9016(5) 0.027(3) Uani 1 1 d .
O99 O -0.1695(5) 0.2841(3) 0.5869(5) 0.026(3) Uani 1 1 d .
O100 O -0.2559(5) 0.2524(3) 0.8607(5) 0.029(3) Uani 1 1 d .
O101 O -0.0897(4) 0.3165(3) 0.8469(4) 0.022(3) Uani 1 1 d .
O102 O 0.4722(5) 0.1374(3) 0.8467(5) 0.025(3) Uani 1 1 d .
O103 O 0.2361(5) 0.0792(3) 0.6990(4) 0.020(3) Uani 1 1 d .
O104 O -0.1678(6) 0.1221(4) 1.0010(5) 0.039(3) Uiso 1 1 d .
O105 O -0.3740(5) 0.1574(3) 0.9334(5) 0.029(3) Uani 1 1 d .
O106 O 0.4146(5) 0.2547(3) 0.8666(5) 0.029(3) Uani 1 1 d .
O107 O -0.3713(5) 0.2480(3) 0.8165(5) 0.030(3) Uani 1 1 d .
O108 O -0.0021(5) 0.4344(3) 0.6837(5) 0.028(3) Uani 1 1 d .
O109 O -0.1477(5) 0.0383(4) 0.5751(5) 0.036(3) Uani 1 1 d .
O110 O 0.2300(5) 0.0648(3) 0.9643(5) 0.027(3) Uani 1 1 d .
O111 O 0.2754(5) 0.1544(3) 0.7028(4) 0.020(3) Uani 1 1 d .
O112 O -0.1842(5) 0.2865(3) 0.7989(4) 0.020(3) Uani 1 1 d .
O113 O 0.3719(5) 0.0336(3) 0.6383(5) 0.025(3) Uani 1 1 d .
O114 O 0.1666(5) 0.0890(3) 0.8674(5) 0.027(3) Uani 1 1 d .
O115 O -0.4360(5) 0.1576(3) 0.7084(4) 0.025(3) Uani 1 1 d .
O116 O -0.2769(5) 0.3076(4) 0.9249(5) 0.033(3) Uani 1 1 d .
O117 O 0.0567(6) 0.0298(3) 0.7625(5) 0.037(3) Uani 1 1 d .
O118 O -0.2270(5) 0.0854(3) 0.8515(5) 0.021(3) Uani 1 1 d .
O119 O -0.2875(5) 0.1215(3) 0.5908(5) 0.032(3) Uani 1 1 d .
O120 O 0.0375(5) 0.3353(3) 0.8391(5) 0.027(3) Uani 1 1 d .
O121 O 0.3257(5) 0.3301(3) 0.7631(5) 0.032(3) Uani 1 1 d .
O122 O -0.2574(5) 0.0857(3) 0.7439(4) 0.019(3) Uani 1 1 d .
O123 O 0.0860(5) -0.0743(3) 0.7536(5) 0.032(3) Uani 1 1 d .
O124 O -0.0408(5) 0.0650(3) 0.8826(5) 0.031(3) Uani 1 1 d .
O125 O 0.0866(5) 0.2774(3) 0.8874(5) 0.030(3) Uani 1 1 d .
O126 O 0.2899(5) 0.2106(3) 0.7597(5) 0.026(3) Uani 1 1 d .
O127 O 0.3623(5) 0.2598(3) 0.6397(5) 0.032(3) Uani 1 1 d .
O128 O -0.1153(6) 0.2548(3) 0.6819(5) 0.037(3) Uani 1 1 d .
O129 O -0.2194(5) 0.1998(3) 0.7947(5) 0.027(3) Uani 1 1 d .
O130 O -0.1924(5) 0.4076(3) 0.6973(5) 0.024(3) Uani 1 1 d .
O131 O 0.1920(5) 0.0310(3) 0.7544(5) 0.027(3) Uani 1 1 d .
O132 O 0.2323(5) 0.3879(4) 0.8805(5) 0.033(3) Uani 1 1 d .
O133 O 0.2015(5) -0.0402(3) 0.6366(5) 0.032(3) Uani 1 1 d .
O134 O 0.1210(5) 0.0924(4) 0.6533(5) 0.034(3) Uani 1 1 d .
O135 O -0.4089(5) 0.0315(3) 0.7174(5) 0.026(3) Uani 1 1 d .
O136 O 0.2065(5) 0.1854(3) 0.5553(5) 0.031(3) Uani 1 1 d .
O137 O 0.0257(5) 0.3073(3) 0.5762(5) 0.028(3) Uani 1 1 d .
O138 O 0.1464(6) 0.0733(3) 0.5496(5) 0.035(3) Uani 1 1 d .
O139 O -0.0983(5) 0.0663(4) 0.6724(5) 0.037(3) Uani 1 1 d .
O140 O -0.2083(5) 0.1350(4) 0.6820(5) 0.035(3) Uani 1 1 d .
O141 O -0.3535(5) 0.0338(3) 0.9191(5) 0.027(3) Uani 1 1 d .
O142 O 0.4314(5) 0.1421(3) 0.6421(5) 0.028(3) Uani 1 1 d .
O143 O -0.0806(5) -0.0736(3) 0.6613(5) 0.034(3) Uani 1 1 d .
O144 O 0.0340(6) 0.2752(3) 0.6772(5) 0.033(3) Uani 1 1 d .
O148 O 0.3604(6) -0.0422(4) 0.7395(6) 0.044(4) Uani 1 1 d .
O150 O 0.5386(6) 0.2084(4) 0.8439(6) 0.042(4) Uani 1 1 d .
O151 O -0.5119(6) 0.1302(3) 0.5183(5) 0.036(3) Uiso 1 1 d .
O152 O 0.5411(6) 0.0817(4) 0.8360(7) 0.050(4) Uani 1 1 d .
O153 O 0.4058(6) 0.0931(4) 0.9588(6) 0.049(4) Uani 1 1 d .
O154 O -0.1101(6) 0.0339(5) 1.0731(6) 0.058(5) Uani 1 1 d .
O155 O 0.0841(7) 0.0517(4) 1.0025(6) 0.056(5) Uani 1 1 d .
O157 O -0.3234(6) 0.0222(4) 0.5849(5) 0.042(4) Uani 1 1 d .
O159 O -0.0067(7) 0.3209(4) 0.4508(6) 0.053(4) Uani 1 1 d .
O160 O -0.4548(6) 0.0950(4) 0.6314(7) 0.054(4) Uani 1 1 d .
O161 O -0.3875(6) 0.1727(4) 0.5936(6) 0.056(5) Uani 1 1 d .
O162 O -0.5194(7) 0.2108(4) 0.6047(6) 0.060(5) Uani 1 1 d .
O163 O 0.4623(9) 0.2590(7) 0.9923(9) 0.050(7) Uani 0.60 1 d P
O164 O 0.5946(8) 0.2347(5) 0.9856(8) 0.077(6) Uani 1 1 d .
O165 O 0.3317(8) 0.3263(5) 0.9179(7) 0.075(5) Uani 1 1 d .
O166 O 0.2367(7) 0.3464(5) 0.9918(7) 0.072(6) Uani 1 1 d .
O167 O 0.2548(10) 0.4336(6) 0.9879(10) 0.044(6) Uiso 0.60 1 d P
O168 O 0.2888(7) 0.3306(5) 0.6246(7) 0.074(6) Uani 1 1 d .
O169 O 0.2013(7) 0.3981(5) 0.5407(6) 0.069(5) Uani 1 1 d .
O170 O -0.5348(6) -0.0030(4) 0.7300(7) 0.050(4) Uani 1 1 d .
O171 O 0.3039(7) 0.3968(5) 0.7318(8) 0.070(5) Uani 1 1 d .
O173 O 0.1684(7) 0.4576(4) 0.8908(7) 0.058(4) Uani 1 1 d .
O174 O 0.4774(6) 0.0719(4) 0.7256(7) 0.059(5) Uani 1 1 d .
O175 O -0.2184(7) 0.0138(5) 1.0186(7) 0.066(5) Uani 1 1 d .
O176 O 0.2214(7) 0.2623(5) 0.9118(6) 0.064(5) Uani 1 1 d .
O178 O -0.0926(7) 0.3362(5) 0.5209(6) 0.063(5) Uani 1 1 d .
O179 O 0.7991(7) 0.2669(5) 1.0282(7) 0.063(5) Uani 1 1 d .
O180 O -0.5239(7) -0.0787(5) 1.0459(7) 0.070(5) Uani 1 1 d .
O181 O -0.4669(6) 0.0098(4) 0.8409(8) 0.062(5) Uani 1 1 d .
O182 O -0.2306(8) 0.2077(4) 0.6551(7) 0.066(5) Uani 1 1 d .
O183 O -0.1438(6) 0.4723(4) 0.6813(8) 0.067(5) Uani 1 1 d .
O184 O 0.2179(8) 0.2751(5) 1.0431(7) 0.073(5) Uani 1 1 d .
O185 O 0.3451(10) 0.3101(6) 1.0752(10) 0.074(7) Uiso 0.80 1 d P
O186 O 0.3766(13) 0.4178(8) 0.9239(12) 0.052(8) Uiso 0.50 1 d P
O187 O 0.3607(13) 0.3789(8) 1.0501(13) 0.054(8) Uiso 0.50 1 d P
O188 O 0.1419(19) 0.1133(12) 0.3917(18) 0.068(12) Uiso 0.40 1 d P
O190 O 0.0786(6) 0.3823(4) 0.5435(6) 0.050(4) Uani 1 1 d .
O192 O 0.1101(9) 0.2128(6) 0.8321(9) 0.037(5) Uiso 0.60 1 d P
O193 O -0.0937(8) 0.4728(4) 0.9042(7) 0.069(5) Uani 1 1 d .
O194 O 0.0738(10) 0.2243(6) 0.5798(9) 0.041(6) Uiso 0.60 1 d P
O195 O 0.3028(18) 0.4974(11) 0.9702(17) 0.062(11) Uiso 0.40 1 d P
O197 O -0.5082(8) 0.0271(5) 0.6129(7) 0.073(6) Uani 1 1 d .
O198 O -0.6629(10) 0.0004(7) 0.9642(10) 0.048(6) Uiso 0.60 1 d P
O199 O 0.2725(11) 0.1240(7) 1.0537(10) 0.053(7) Uiso 0.60 1 d P
O200 O -0.3043(9) 0.2954(6) 0.5779(9) 0.039(6) Uiso 0.60 1 d P
O201 O -0.3630(11) 0.2377(7) 0.6472(10) 0.052(7) Uiso 0.60 1 d P
O202 O 0.3469(7) 0.2454(4) 0.9851(6) 0.049(4) Uani 1 1 d .
O203 O -0.1495(11) 0.1938(7) 1.0300(10) 0.051(7) Uiso 0.60 1 d P
O204 O 0.0387(11) -0.1207(7) 0.9673(11) 0.055(7) Uiso 0.60 1 d P
O206 O 0.1201(10) 0.4935(6) 0.9755(10) 0.046(6) Uiso 0.60 1 d P
O207 O -0.3817(11) 0.0889(7) 0.5116(11) 0.054(7) Uiso 0.60 1 d P
O208 O 0.3214(10) 0.1294(6) 0.5099(10) 0.046(6) Uiso 0.60 1 d P
O209 O 0.3683(12) 0.4045(7) 0.6079(11) 0.042(7) Uiso 0.50 1 d P
O210 O -0.599(2) 0.0686(12) 0.5333(19) 0.076(14) Uiso 0.40 1 d P
O211 O 0.4552(12) 0.2828(7) 1.1121(11) 0.060(7) Uiso 0.60 1 d P
O213 O -0.4394(11) 0.2695(7) 0.7165(11) 0.054(7) Uiso 0.60 1 d P
O214 O 0.5596(12) 0.3643(7) 0.7245(11) 0.062(8) Uiso 0.60 1 d P
O215 O 0.3125(12) 0.0586(8) 0.5093(12) 0.044(7) Uiso 0.50 1 d P
O216 O 0.1322(11) 0.1394(7) 0.9496(11) 0.059(7) Uiso 0.60 1 d P
O217 O -0.3396(13) -0.0536(8) 0.9351(12) 0.050(8) Uiso 0.50 1 d P
O218 O 0.0343(13) 0.2184(8) 0.9629(12) 0.051(8) Uiso 0.50 1 d P
O221 O 0.0416(13) -0.1035(8) 0.6560(12) 0.071(9) Uiso 0.60 1 d P
O222 O -0.5588(13) 0.0873(8) 1.0665(12) 0.052(8) Uiso 0.50 1 d P
O225 O 0.4372(16) 0.3241(10) 0.8133(16) 0.080(11) Uiso 0.50 1 d P
O226 O 0.2016(13) 0.1204(8) 0.4592(12) 0.072(9) Uiso 0.60 1 d P
O228 O 0.2059(14) 0.0441(9) 0.4362(14) 0.064(9) Uiso 0.50 1 d P
O229 O 0.0365(15) 0.0965(9) 0.7282(14) 0.067(10) Uiso 0.50 1 d P
O230 O 0.0616(15) 0.1490(9) 0.5882(14) 0.067(10) Uiso 0.50 1 d P
O231 O 0.5518(15) 0.2920(10) 0.8921(15) 0.072(10) Uiso 0.50 1 d P
O233 O -0.0166(17) 0.2048(11) 0.8330(17) 0.087(12) Uiso 0.50 1 d P
O234 O -0.087(2) 0.1292(13) 0.728(2) 0.078(14) Uiso 0.40 1 d P
O235 O 0.086(2) 0.1369(12) 0.8148(19) 0.077(14) Uiso 0.40 1 d P
O236 O 0.0126(16) 0.1403(10) 0.9426(15) 0.076(11) Uiso 0.50 1 d P
O238 O -0.4433(18) 0.3370(11) 0.6156(18) 0.094(13) Uiso 0.50 1 d P
O239 O 0.0676(14) 0.0253(9) 0.4506(13) 0.060(9) Uiso 0.50 1 d P
O241 O 0.1836(11) 0.3201(7) 0.5453(10) 0.052(7) Uiso 0.60 1 d P
O243 O 0.4936(17) 0.3308(10) 1.1767(16) 0.055(10) Uiso 0.40 1 d P
O244 O -0.5376(17) -0.0072(11) 1.0275(17) 0.060(11) Uiso 0.40 1 d P
O245 O 0.4593(14) 0.4898(9) 0.9041(13) 0.060(9) Uiso 0.50 1 d P
O248 O 0.047(3) -0.1925(16) 0.915(2) 0.072(17) Uiso 0.30 1 d P
O249 O 0.480(3) 0.3752(17) 1.016(3) 0.082(19) Uiso 0.30 1 d P
O250 O 0.1450(19) 0.1327(12) 1.0964(18) 0.037(11) Uiso 0.30 1 d P
O251 O 0.0165(13) 0.4765(8) 0.9916(13) 0.051(8) Uiso 0.50 1 d P
N1 N 0.0783(7) 0.0412(5) 0.8873(7) 0.048(5) Uani 1 1 d .
N2 N 0.0131(15) 0.0527(9) 0.6251(14) 0.042(9) Uiso 0.50 1 d P
N3 N 0.0895(9) 0.2145(5) 0.7191(9) 0.059(6) Uani 1 1 d .
N5 N 0.1556(8) 0.2116(5) 0.9649(8) 0.056(5) Uani 1 1 d .
N6 N -0.1550(9) 0.2062(5) 0.9155(9) 0.062(6) Uani 1 1 d .
N7 N -0.1116(8) 0.1975(5) 0.7499(9) 0.058(6) Uani 1 1 d .

loop_
_atom_site_aniso_label
_atom_site_aniso_U_11
_atom_site_aniso_U_22
_atom_site_aniso_U_33
_atom_site_aniso_U_23
_atom_site_aniso_U_13
_atom_site_aniso_U_12
W1 0.0143(3) 0.0216(4) 0.0203(3) 0.0007(3) 0.0013(3) 0.0010(3)
W2 0.0153(3) 0.0221(4) 0.0219(3) 0.0015(3) 0.0023(3) 0.0011(3)
W3 0.0163(3) 0.0242(4) 0.0223(4) -0.0024(3) 0.0004(3) 0.0011(3)
W4 0.0176(3) 0.0199(4) 0.0230(4) 0.0018(3) -0.0005(3) 0.0010(3)
W5 0.0204(4) 0.0271(4) 0.0185(3) -0.0001(3) 0.0005(3) 0.0012(3)
W6 0.0159(3) 0.0256(4) 0.0202(3) -0.0022(3) 0.0029(3) 0.0007(3)
W7 0.0199(4) 0.0213(4) 0.0203(3) -0.0005(3) 0.0021(3) 0.0034(3)
W8 0.0183(4) 0.0213(4) 0.0202(3) -0.0009(3) 0.0004(3) 0.0008(3)
W9 0.0198(4) 0.0238(4) 0.0180(3) -0.0003(3) 0.0014(3) 0.0005(3)
W10 0.0182(4) 0.0218(4) 0.0257(4) -0.0045(3) -0.0000(3) 0.0013(3)
W11 0.0203(4) 0.0193(4) 0.0215(4) 0.0016(3) -0.0000(3) 0.0005(3)
W12 0.0217(4) 0.0237(4) 0.0191(3) 0.0005(3) 0.0004(3) -0.0002(3)
W13 0.0187(4) 0.0216(4) 0.0213(3) 0.0008(3) 0.0012(3) -0.0026(3)
W14 0.0171(3) 0.0239(4) 0.0201(3) 0.0001(3) 0.0035(3) 0.0014(3)
W15 0.0166(3) 0.0234(4) 0.0219(4) -0.0031(3) 0.0003(3) -0.0010(3)
W16 0.0193(4) 0.0185(4) 0.0252(4) 0.0015(3) 0.0010(3) 0.0021(3)
W17 0.0182(4) 0.0261(4) 0.0220(4) 0.0007(3) -0.0010(3) -0.0000(3)
W18 0.0196(4) 0.0203(4) 0.0225(4) -0.0030(3) 0.0006(3) 0.0010(3)
W19 0.0149(3) 0.0212(4) 0.0211(3) 0.0003(3) 0.0002(3) 0.0007(3)
W20 0.0170(3) 0.0217(4) 0.0209(3) 0.0009(3) 0.0034(3) 0.0007(3)
W21 0.0249(4) 0.0233(4) 0.0205(4) 0.0027(3) 0.0043(3) 0.0021(3)
W22 0.0225(4) 0.0236(4) 0.0192(3) -0.0012(3) 0.0002(3) -0.0029(3)
W23 0.0209(4) 0.0267(4) 0.0216(4) -0.0025(3) 0.0030(3) -0.0035(3)
W24 0.0179(4) 0.0245(4) 0.0218(4) 0.0010(3) -0.0011(3) -0.0019(3)
W25 0.0170(4) 0.0256(4) 0.0254(4) 0.0013(3) 0.0030(3) 0.0030(3)
W26 0.0219(4) 0.0261(4) 0.0210(4) 0.0002(3) 0.0045(3) -0.0016(3)
W27 0.0193(4) 0.0261(4) 0.0213(4) -0.0014(3) 0.0013(3) -0.0033(3)
W28 0.0186(4) 0.0284(4) 0.0267(4) -0.0055(3) 0.0004(3) 0.0032(3)
W29 0.0218(4) 0.0309(5) 0.0190(3) 0.0028(3) 0.0002(3) 0.0036(3)
W30 0.0182(3) 0.0219(4) 0.0221(4) 0.0015(3) 0.0011(3) 0.0010(3)
W31 0.0210(4) 0.0221(4) 0.0187(3) -0.0003(3) 0.0007(3) -0.0001(3)
W32 0.0169(3) 0.0204(4) 0.0219(3) -0.0004(3) -0.0000(3) -0.0024(3)
W33 0.0188(4) 0.0335(5) 0.0201(4) -0.0001(3) -0.0004(3) 0.0018(3)
W34 0.0174(3) 0.0231(4) 0.0193(3) 0.0003(3) 0.0024(3) 0.0005(3)
W35 0.0201(4) 0.0217(4) 0.0246(4) 0.0013(3) 0.0025(3) 0.0023(3)
W36 0.0212(4) 0.0258(4) 0.0252(4) -0.0051(3) -0.0037(3) 0.0016(3)
W37 0.0177(4) 0.0256(4) 0.0292(4) -0.0017(3) 0.0042(3) -0.0004(3)
W38 0.0220(4) 0.0314(5) 0.0202(4) -0.0004(3) 0.0030(3) -0.0003(3)
W39 0.0217(4) 0.0215(4) 0.0305(4) -0.0003(3) 0.0033(3) -0.0023(3)
Se1 0.0138(8) 0.0230(10) 0.0174(8) 0.0009(7) 0.0019(6) 0.0010(7)
Se2 0.0143(8) 0.0224(10) 0.0169(8) 0.0017(7) 0.0013(6) 0.0022(7)
Se3 0.0178(8) 0.0162(9) 0.0175(8) -0.0005(6) -0.0003(6) 0.0004(7)
Se4 0.0185(8) 0.0190(9) 0.0175(8) -0.0013(7) 0.0001(6) -0.0002(7)
Se5 0.0141(8) 0.0221(10) 0.0196(8) -0.0005(7) -0.0001(6) -0.0009(7)
Se6 0.0157(8) 0.0213(10) 0.0190(8) -0.0018(7) 0.0020(6) -0.0022(7)
Na1 0.023(4) 0.062(6) 0.030(4) 0.004(4) 0.004(3) -0.002(4)
Na2 0.059(6) 0.074(8) 0.068(7) 0.001(6) 0.007(5) 0.005(6)
Na3 0.071(7) 0.055(8) 0.113(10) -0.007(7) -0.006(7) -0.004(6)
Na4 0.097(9) 0.105(11) 0.090(9) 0.008(8) -0.003(7) 0.002(8)
Na5 0.054(6) 0.059(7) 0.056(6) -0.003(5) 0.020(5) -0.015(5)
Na6 0.042(9) 0.035(10) 0.042(9) 0.008(7) 0.001(7) 0.001(8)
Na7 0.105(9) 0.083(9) 0.067(7) -0.008(6) 0.015(7) 0.021(7)
Na8 0.042(11) 0.052(14) 0.111(18) 0.039(12) -0.019(11) -0.006(10)
Na22 0.058(10) 0.060(11) 0.059(10) -0.014(8) 0.004(8) 0.001(9)
Na23 0.100(13) 0.072(12) 0.092(13) 0.023(10) -0.003(10) 0.028(10)
Na26 0.079(11) 0.073(12) 0.084(12) -0.005(9) -0.001(9) -0.009(9)
Na30 0.088(11) 0.057(10) 0.065(10) -0.008(8) -0.005(8) 0.009(9)
O1 0.011(6) 0.027(7) 0.017(6) 0.001(5) 0.000(4) -0.006(5)
O2 0.024(6) 0.010(6) 0.024(6) 0.003(5) 0.002(5) -0.001(5)
O3 0.029(7) 0.015(7) 0.016(6) -0.011(5) -0.001(5) -0.007(5)
O4 0.016(6) 0.020(7) 0.029(7) 0.000(5) 0.009(5) 0.008(5)
O5 0.011(6) 0.027(7) 0.024(6) 0.005(5) 0.001(5) -0.001(5)
O6 0.023(6) 0.020(7) 0.012(5) -0.002(5) -0.002(5) 0.006(5)
O7 0.013(6) 0.018(7) 0.035(7) 0.002(5) -0.009(5) 0.006(5)
O8 0.015(6) 0.021(7) 0.023(6) 0.003(5) 0.005(5) 0.008(5)
O9 0.013(6) 0.024(7) 0.019(6) -0.000(5) 0.004(5) 0.002(5)
O10 0.015(6) 0.019(7) 0.021(6) -0.004(5) -0.003(5) 0.007(5)
O11 0.015(6) 0.023(7) 0.024(6) 0.003(5) 0.001(5) 0.002(5)
O12 0.026(7) 0.025(7) 0.019(6) 0.002(5) -0.004(5) 0.006(6)
O13 0.011(6) 0.025(7) 0.031(7) 0.007(5) 0.003(5) 0.005(5)
O14 0.014(6) 0.027(7) 0.026(6) -0.003(5) -0.003(5) -0.004(5)
O15 0.011(6) 0.030(7) 0.017(6) 0.003(5) 0.000(4) 0.005(5)
O16 0.022(6) 0.030(8) 0.020(6) -0.001(5) 0.002(5) 0.002(6)
O17 0.008(5) 0.023(7) 0.028(6) -0.002(5) -0.000(5) -0.001(5)
O18 0.020(6) 0.043(9) 0.035(7) 0.014(6) 0.008(6) 0.012(6)
O19 0.017(6) 0.025(7) 0.026(6) -0.002(5) -0.004(5) -0.007(5)
O20 0.010(5) 0.030(7) 0.023(6) -0.002(5) 0.002(5) 0.005(5)
O21 0.019(6) 0.018(7) 0.026(6) -0.001(5) -0.003(5) -0.006(5)
O22 0.022(6) 0.020(7) 0.027(7) 0.001(5) -0.005(5) 0.004(5)
O23 0.003(5) 0.033(8) 0.026(6) -0.003(5) -0.001(4) -0.002(5)
O24 0.019(6) 0.019(7) 0.025(6) -0.006(5) -0.007(5) 0.000(5)
O25 0.017(6) 0.025(7) 0.031(7) -0.006(5) 0.004(5) -0.003(5)
O26 0.017(6) 0.021(7) 0.019(6) 0.005(5) -0.001(5) 0.005(5)
O27 0.020(6) 0.033(8) 0.012(6) -0.004(5) 0.000(5) -0.007(6)
O28 0.010(5) 0.017(7) 0.026(6) 0.002(5) -0.000(5) 0.002(5)
O29 0.017(6) 0.018(7) 0.015(6) -0.001(5) -0.004(4) 0.004(5)
O30 0.027(7) 0.022(7) 0.027(7) -0.001(5) 0.001(5) 0.001(6)
O31 0.012(6) 0.021(7) 0.031(7) 0.002(5) 0.011(5) 0.010(5)
O32 0.028(7) 0.021(7) 0.026(7) -0.000(5) 0.010(5) 0.002(6)
O33 0.019(6) 0.031(7) 0.011(6) 0.009(5) -0.001(5) 0.006(5)
O34 0.022(6) 0.020(7) 0.026(6) 0.003(5) 0.004(5) 0.002(5)
O35 0.019(6) 0.020(7) 0.027(7) 0.004(5) -0.001(5) -0.003(5)
O36 0.021(6) 0.022(7) 0.032(7) -0.010(5) 0.006(5) -0.004(5)
O37 0.024(6) 0.014(7) 0.034(7) 0.013(5) 0.003(5) 0.003(5)
O38 0.023(6) 0.019(7) 0.021(6) -0.002(5) -0.003(5) 0.000(5)
O39 0.027(7) 0.025(7) 0.023(6) -0.006(5) 0.002(5) 0.002(6)
O40 0.015(6) 0.018(7) 0.020(6) -0.004(5) 0.003(5) 0.001(5)
O41 0.016(6) 0.026(7) 0.027(7) 0.006(5) 0.002(5) 0.006(5)
O42 0.028(7) 0.049(9) 0.014(6) 0.002(6) 0.002(5) 0.007(6)
O43 0.027(7) 0.018(7) 0.019(6) -0.002(5) 0.000(5) 0.001(5)
O44 0.027(7) 0.034(8) 0.029(7) 0.001(6) -0.000(5) -0.007(6)
O45 0.019(6) 0.029(8) 0.031(7) 0.005(6) 0.008(5) -0.002(6)
O46 0.029(7) 0.029(7) 0.014(6) -0.008(5) 0.007(5) -0.001(6)
O47 0.025(7) 0.023(7) 0.027(7) -0.001(5) -0.005(5) -0.004(6)
O48 0.029(7) 0.034(8) 0.016(6) 0.005(5) 0.001(5) -0.006(6)
O49 0.013(6) 0.031(8) 0.024(6) 0.001(5) 0.002(5) 0.001(5)
O50 0.019(6) 0.016(7) 0.031(7) 0.012(5) 0.005(5) -0.000(5)
O51 0.021(6) 0.030(7) 0.007(5) 0.001(5) -0.002(4) -0.006(5)
O52 0.013(6) 0.032(8) 0.045(8) -0.014(6) 0.001(5) -0.000(6)
O53 0.013(6) 0.035(8) 0.012(6) -0.003(5) -0.004(4) -0.007(5)
O54 0.021(6) 0.027(8) 0.029(7) -0.005(5) -0.001(5) -0.011(6)
O55 0.027(7) 0.025(8) 0.031(7) -0.003(6) 0.005(5) -0.007(6)
O56 0.015(6) 0.023(7) 0.024(6) 0.003(5) 0.006(5) -0.005(5)
O57 0.011(6) 0.022(7) 0.030(7) 0.001(5) 0.003(5) 0.006(5)
O58 0.024(7) 0.031(8) 0.021(6) 0.002(5) -0.005(5) -0.004(6)
O59 0.029(7) 0.029(8) 0.016(6) 0.003(5) -0.001(5) 0.002(6)
O60 0.028(7) 0.035(8) 0.020(6) 0.004(5) 0.005(5) 0.008(6)
O61 0.031(7) 0.019(7) 0.021(6) -0.001(5) -0.003(5) 0.006(6)
O62 0.022(6) 0.024(7) 0.032(7) -0.000(5) 0.005(5) 0.001(6)
O63 0.014(6) 0.028(7) 0.020(6) -0.007(5) -0.002(5) -0.007(5)
O64 0.014(6) 0.034(8) 0.013(6) 0.001(5) -0.006(4) 0.004(5)
O65 0.030(7) 0.034(8) 0.030(7) 0.004(6) 0.006(6) 0.000(6)
O66 0.008(5) 0.013(6) 0.017(6) -0.004(4) -0.006(4) 0.005(5)
O67 0.013(6) 0.036(8) 0.033(7) 0.001(6) 0.006(5) 0.016(6)
O68 0.023(6) 0.031(8) 0.025(7) 0.011(5) 0.004(5) 0.013(6)
O69 0.019(6) 0.018(7) 0.022(6) 0.003(5) 0.005(5) -0.007(5)
O70 0.024(6) 0.014(6) 0.023(6) -0.002(5) -0.002(5) 0.001(5)
O71 0.022(6) 0.030(8) 0.025(7) -0.003(5) 0.004(5) 0.003(6)
O72 0.019(6) 0.023(7) 0.033(7) -0.004(5) 0.008(5) -0.008(5)
O73 0.021(6) 0.031(8) 0.022(6) -0.003(5) -0.005(5) 0.004(6)
O74 0.024(6) 0.021(7) 0.027(7) -0.004(5) -0.000(5) -0.000(5)
O75 0.027(7) 0.029(8) 0.029(7) 0.008(6) 0.001(5) -0.011(6)
O76 0.022(6) 0.027(7) 0.023(6) -0.001(5) 0.005(5) 0.007(6)
O77 0.014(6) 0.027(7) 0.009(5) -0.007(5) -0.003(4) -0.006(5)
O78 0.026(7) 0.030(8) 0.030(7) 0.002(6) 0.005(5) -0.002(6)
O79 0.026(7) 0.032(8) 0.030(7) -0.010(6) 0.007(5) 0.002(6)
O80 0.035(8) 0.047(9) 0.021(7) -0.001(6) 0.001(6) -0.020(7)
O81 0.026(7) 0.038(9) 0.029(7) -0.009(6) -0.005(5) -0.005(6)
O82 0.022(6) 0.039(8) 0.023(6) -0.005(6) 0.009(5) -0.003(6)
O83 0.019(6) 0.020(7) 0.033(7) -0.002(5) 0.000(5) -0.003(5)
O84 0.018(6) 0.017(7) 0.033(7) 0.004(5) 0.007(5) -0.000(5)
O85 0.013(6) 0.034(8) 0.017(6) -0.001(5) 0.003(5) 0.003(5)
O86 0.013(6) 0.033(8) 0.021(6) 0.007(5) 0.001(5) 0.004(5)
O87 0.024(6) 0.024(7) 0.023(6) -0.015(5) -0.003(5) 0.002(5)
O88 0.016(6) 0.029(8) 0.024(6) 0.007(5) -0.003(5) 0.003(5)
O89 0.029(7) 0.026(7) 0.022(6) 0.003(5) 0.007(5) 0.000(6)
O90 0.021(6) 0.042(9) 0.022(7) 0.004(6) -0.004(5) 0.002(6)
O91 0.020(6) 0.022(7) 0.025(6) -0.006(5) 0.000(5) -0.010(5)
O92 0.016(6) 0.034(8) 0.017(6) 0.000(5) -0.001(5) -0.001(5)
O93 0.021(6) 0.030(8) 0.034(7) 0.005(6) -0.003(5) 0.015(6)
O94 0.012(6) 0.037(8) 0.017(6) 0.005(5) 0.001(5) 0.004(5)
O95 0.021(6) 0.032(8) 0.023(6) 0.001(5) 0.000(5) -0.002(6)
O96 0.020(6) 0.027(7) 0.024(6) -0.009(5) -0.002(5) -0.007(5)
O97 0.025(7) 0.024(8) 0.033(7) -0.010(6) -0.003(5) -0.004(6)
O98 0.018(6) 0.029(8) 0.033(7) -0.001(6) 0.004(5) 0.005(6)
O99 0.018(6) 0.034(8) 0.027(7) 0.007(6) -0.003(5) -0.007(6)
O100 0.038(8) 0.027(8) 0.021(6) 0.006(5) 0.003(5) 0.004(6)
O101 0.012(6) 0.037(8) 0.015(6) -0.009(5) -0.002(4) -0.004(5)
O102 0.025(7) 0.017(7) 0.032(7) 0.002(5) 0.000(5) -0.007(5)
O103 0.017(6) 0.027(7) 0.017(6) 0.002(5) 0.005(5) -0.001(5)
O105 0.029(7) 0.039(8) 0.020(6) -0.001(6) 0.008(5) 0.007(6)
O106 0.020(6) 0.038(8) 0.026(7) -0.003(6) -0.005(5) -0.008(6)
O107 0.029(7) 0.022(7) 0.041(8) -0.005(6) 0.007(6) 0.006(6)
O108 0.017(6) 0.026(8) 0.042(8) 0.006(6) 0.004(5) 0.003(6)
O109 0.031(7) 0.056(10) 0.021(7) -0.002(6) -0.000(5) 0.023(7)
O110 0.035(7) 0.030(8) 0.017(6) 0.003(5) 0.002(5) -0.006(6)
O111 0.018(6) 0.025(7) 0.017(6) -0.003(5) 0.002(5) 0.006(5)
O112 0.016(6) 0.020(7) 0.024(6) -0.001(5) -0.002(5) -0.004(5)
O113 0.018(6) 0.028(8) 0.030(7) 0.002(5) 0.007(5) 0.001(6)
O114 0.023(7) 0.039(8) 0.022(6) -0.000(6) 0.009(5) -0.008(6)
O115 0.021(6) 0.034(8) 0.019(6) 0.007(5) 0.003(5) 0.005(6)
O116 0.024(7) 0.044(9) 0.031(7) 0.000(6) 0.005(6) -0.009(6)
O117 0.044(8) 0.034(9) 0.033(8) -0.008(6) 0.004(6) -0.009(7)
O118 0.015(6) 0.018(7) 0.029(7) 0.000(5) -0.004(5) -0.001(5)
O119 0.040(8) 0.032(8) 0.025(7) 0.006(6) 0.009(6) 0.003(6)
O120 0.023(7) 0.034(8) 0.025(7) -0.004(6) 0.006(5) 0.006(6)
O121 0.020(7) 0.032(8) 0.044(8) 0.006(6) 0.005(6) -0.009(6)
O122 0.016(6) 0.023(7) 0.018(6) -0.002(5) -0.000(5) -0.001(5)
O123 0.029(7) 0.022(8) 0.045(8) -0.001(6) -0.002(6) 0.009(6)
O124 0.030(7) 0.043(9) 0.020(6) 0.005(6) -0.003(5) -0.001(6)
O125 0.030(7) 0.030(8) 0.028(7) 0.005(6) -0.003(5) 0.006(6)
O126 0.022(6) 0.036(8) 0.021(6) -0.001(5) -0.003(5) 0.004(6)
O127 0.036(8) 0.033(8) 0.028(7) 0.005(6) 0.002(6) -0.005(6)
O128 0.050(9) 0.030(8) 0.028(7) -0.003(6) -0.000(6) -0.011(7)
O129 0.021(6) 0.032(8) 0.027(7) -0.001(6) -0.006(5) -0.008(6)
O130 0.015(6) 0.020(7) 0.034(7) 0.005(5) -0.007(5) -0.008(5)
O131 0.028(7) 0.030(8) 0.024(7) -0.000(5) 0.003(5) -0.013(6)
O132 0.018(6) 0.060(10) 0.021(7) -0.002(6) -0.001(5) -0.004(6)
O133 0.032(7) 0.025(8) 0.039(8) -0.005(6) 0.003(6) -0.007(6)
O134 0.023(7) 0.043(9) 0.037(8) 0.000(6) 0.004(6) 0.004(6)
O135 0.023(6) 0.024(7) 0.030(7) 0.001(5) 0.004(5) 0.006(6)
O136 0.024(7) 0.041(9) 0.026(7) 0.005(6) -0.005(5) 0.004(6)
O137 0.029(7) 0.036(8) 0.018(6) -0.004(5) -0.003(5) -0.007(6)
O138 0.041(8) 0.033(8) 0.029(7) 0.004(6) -0.007(6) 0.006(7)
O139 0.029(7) 0.054(10) 0.030(7) 0.006(7) 0.012(6) 0.002(7)
O140 0.023(7) 0.042(9) 0.039(8) -0.008(7) 0.006(6) -0.004(6)
O141 0.019(6) 0.033(8) 0.031(7) 0.008(6) 0.013(5) 0.003(6)
O142 0.024(7) 0.032(8) 0.027(7) -0.003(6) 0.003(5) -0.002(6)
O143 0.031(7) 0.032(8) 0.039(8) -0.010(6) 0.005(6) 0.005(6)
O144 0.044(8) 0.028(8) 0.029(7) -0.001(6) 0.012(6) -0.004(6)
O148 0.037(8) 0.036(9) 0.061(10) 0.011(7) 0.015(7) 0.006(7)
O150 0.040(8) 0.043(9) 0.047(9) 0.012(7) 0.014(7) 0.009(7)
O152 0.032(8) 0.035(9) 0.082(12) -0.001(8) 0.006(8) 0.003(7)
O153 0.055(10) 0.048(10) 0.040(9) -0.007(7) -0.013(7) -0.006(8)
O154 0.037(9) 0.098(15) 0.039(9) 0.009(9) 0.000(7) -0.022(9)
O155 0.055(10) 0.065(12) 0.051(10) 0.021(8) 0.016(8) 0.030(9)
O157 0.048(9) 0.041(9) 0.036(8) -0.008(7) 0.002(7) -0.008(7)
O159 0.061(10) 0.057(11) 0.040(9) 0.014(8) -0.000(7) 0.014(9)
O160 0.049(9) 0.038(10) 0.067(11) -0.007(8) -0.026(8) -0.009(8)
O161 0.035(8) 0.078(13) 0.056(10) 0.013(9) 0.004(7) -0.025(8)
O162 0.082(12) 0.053(11) 0.034(9) 0.010(8) -0.033(8) -0.006(9)
O163 0.012(11) 0.11(2) 0.031(13) -0.017(14) 0.002(9) -0.007(13)
O164 0.077(13) 0.069(14) 0.083(14) 0.012(11) 0.001(10) -0.004(11)
O165 0.082(13) 0.075(14) 0.064(12) -0.011(10) -0.015(10) -0.007(11)
O166 0.055(11) 0.117(17) 0.045(10) 0.000(10) 0.010(8) 0.019(11)
O168 0.056(11) 0.106(16) 0.065(12) 0.035(11) 0.024(9) 0.020(11)
O169 0.076(12) 0.107(16) 0.023(8) -0.010(9) 0.005(8) -0.030(11)
O170 0.036(8) 0.041(10) 0.074(11) 0.008(8) 0.007(8) -0.006(7)
O171 0.049(10) 0.058(13) 0.101(15) -0.007(11) 0.001(10) 0.008(9)
O173 0.056(10) 0.046(11) 0.072(12) -0.004(9) 0.011(9) -0.009(8)
O174 0.032(8) 0.069(13) 0.079(12) 0.002(10) 0.015(8) 0.007(8)
O175 0.058(11) 0.081(14) 0.060(11) 0.003(10) 0.010(9) 0.012(10)
O176 0.064(11) 0.081(14) 0.047(10) 0.027(9) 0.005(8) 0.034(10)
O178 0.047(10) 0.091(14) 0.050(10) 0.007(9) -0.001(8) -0.021(10)
O179 0.056(10) 0.069(13) 0.062(11) -0.003(9) 0.004(8) -0.012(9)
O180 0.051(10) 0.085(15) 0.069(12) -0.027(10) -0.013(9) 0.006(10)
O181 0.038(9) 0.038(10) 0.109(15) 0.009(10) 0.003(9) -0.001(8)
O182 0.080(12) 0.048(11) 0.069(12) 0.000(9) 0.006(10) -0.002(10)
O183 0.038(9) 0.046(11) 0.111(15) 0.012(10) -0.012(9) -0.003(8)
O184 0.076(13) 0.078(14) 0.066(12) 0.009(10) 0.011(10) 0.010(11)
O190 0.046(9) 0.048(11) 0.053(10) 0.006(8) -0.007(7) -0.003(8)
O193 0.105(14) 0.047(11) 0.059(11) -0.001(9) 0.024(10) 0.029(10)
O197 0.080(13) 0.089(15) 0.053(11) -0.015(10) 0.017(9) -0.025(11)
O202 0.065(10) 0.047(10) 0.037(8) 0.008(7) 0.014(7) -0.001(8)
N1 0.029(9) 0.080(15) 0.035(10) -0.011(10) 0.006(8) -0.014(10)
N3 0.072(14) 0.038(12) 0.070(14) 0.012(10) 0.024(12) 0.004(11)
N5 0.053(12) 0.071(15) 0.046(12) -0.008(10) 0.010(9) -0.009(11)
N6 0.072(14) 0.039(13) 0.073(15) -0.017(11) 0.006(11) -0.015(11)
N7 0.042(11) 0.047(13) 0.091(16) 0.015(11) 0.034(11) 0.001(10)

loop_
_atom_type_symbol
_atom_type_description
_atom_type_scat_dispersion_real
_atom_type_scat_dispersion_imag
_atom_type_scat_source
W W -0.8490 6.8722 'International Tables Vol C Tables 4.2.6.8 and 6.1.1.4'
Se Se -0.0929 2.2259 'International Tables Vol C Tables 4.2.6.8 and 6.1.1.4'
Na Na 0.0362 0.0249 'International Tables Vol C Tables 4.2.6.8 and 6.1.1.4'
O O 0.0106 0.0060 'International Tables Vol C Tables 4.2.6.8 and 6.1.1.4'
N N 0.0061 0.0033 'International Tables Vol C Tables 4.2.6.8 and 6.1.1.4'
H H 0.0000 0.0000 'International Tables Vol C Tables 4.2.6.8 and 6.1.1.4'

loop_
_geom_angle_atom_site_label_1
_geom_angle_atom_site_label_2
_geom_angle_atom_site_label_3
_geom_angle
_geom_angle_site_symmetry_1
_geom_angle_site_symmetry_3
O92 W1 O15 103.2(5) . .
O92 W1 O9 100.6(5) . .
O15 W1 O9 156.1(5) . .
O92 W1 O28 96.6(5) . .
O15 W1 O28 90.5(5) . .
O9 W1 O28 88.3(5) . .
O92 W1 O3 97.8(5) . .
O15 W1 O3 87.7(5) . .
O9 W1 O3 87.6(5) . .
O28 W1 O3 165.6(5) . .
O92 W1 O66 172.4(4) . .
O15 W1 O66 84.4(4) . .
O9 W1 O66 71.8(4) . .
O28 W1 O66 83.8(4) . .
O3 W1 O66 81.7(4) . .
O98 W2 O5 99.6(5) . .
O98 W2 O4 98.8(5) . .
O5 W2 O4 91.2(5) . .
O98 W2 O40 102.9(5) . .
O5 W2 O40 157.2(5) . .
O4 W2 O40 89.5(5) . .
O98 W2 O49 95.0(5) . .
O5 W2 O49 88.3(5) . .
O4 W2 O49 166.1(5) . .
O40 W2 O49 85.6(4) . .
O98 W2 O33 172.0(5) . .
O5 W2 O33 72.8(4) . .
O4 W2 O33 84.1(4) . .
O40 W2 O33 84.5(4) . .
O49 W2 O33 82.5(4) . .
O132 W3 O46 99.9(6) . .
O132 W3 O71 102.4(6) . .
O46 W3 O71 89.0(5) . .
O132 W3 O72 99.6(5) . .
O46 W3 O72 90.5(5) . .
O71 W3 O72 157.7(5) . .
O132 W3 O62 97.4(6) . .
O46 W3 O62 162.7(5) . .
O71 W3 O62 87.4(5) . .
O72 W3 O62 86.4(5) . .
O132 W3 O84 170.7(4) . .
O46 W3 O84 85.4(4) . .
O71 W3 O84 85.2(5) . .
O72 W3 O84 72.5(4) . .
O62 W3 O84 77.5(4) . .
O130 W4 O11 100.5(5) . .
O130 W4 O32 100.8(5) . .
O11 W4 O32 95.1(5) . .
O130 W4 O21 102.3(5) . .
O11 W4 O21 90.1(5) . .
O32 W4 O21 154.9(5) . .
O130 W4 O45 94.1(5) . .
O11 W4 O45 164.9(5) . .
O32 W4 O45 85.6(5) . .
O21 W4 O45 83.1(5) . .
O130 W4 O70 171.6(5) . .
O11 W4 O70 85.1(4) . .
O32 W4 O70 72.2(5) . .
O21 W4 O70 83.9(4) . .
O45 W4 O70 80.8(4) . .
O125 W5 O42 105.2(6) . .
O125 W5 O58 97.0(5) . .
O42 W5 O58 98.2(5) . .
O125 W5 O71 92.2(5) . .
O42 W5 O71 93.5(5) . .
O58 W5 O71 162.6(5) . .
O125 W5 O76 155.3(5) . .
O42 W5 O76 98.9(5) . .
O58 W5 O76 84.5(5) . .
O71 W5 O76 81.1(5) . .
O125 W5 O120 85.3(5) . .
O42 W5 O120 168.8(6) . .
O58 W5 O120 83.9(4) . .
O71 W5 O120 82.2(4) . .
O76 W5 O120 70.3(4) . .
O113 W6 O39 99.0(5) . .
O113 W6 O35 101.9(5) . .
O39 W6 O35 93.4(5) . .
O113 W6 O15 101.6(5) . .
O39 W6 O15 88.8(5) . .
O35 W6 O15 155.8(4) . .
O113 W6 O1 95.0(5) . .
O39 W6 O1 165.6(4) . .
O35 W6 O1 86.8(5) . .
O15 W6 O1 85.3(5) . .
O113 W6 O103 173.2(5) . .
O39 W6 O103 83.6(4) . .
O35 W6 O103 71.6(4) . .
O15 W6 O103 84.7(4) . .
O1 W6 O103 82.9(4) . .
O105 W7 O87 102.8(5) . .
O105 W7 O43 99.3(5) . .
O87 W7 O43 91.8(5) . .
O105 W7 O2 98.9(5) . .
O87 W7 O2 158.1(4) . .
O43 W7 O2 87.2(5) . .
O105 W7 O8 99.4(5) . .
O87 W7 O8 87.3(5) . .
O43 W7 O8 161.0(4) . .
O2 W7 O8 86.7(5) . .
O105 W7 O77 170.7(5) . .
O87 W7 O77 86.5(4) . .
O43 W7 O77 79.8(4) . .
O2 W7 O77 71.8(4) . .
O8 W7 O77 81.2(4) . .
O115 W8 O89 102.5(5) . .
O115 W8 O10 100.5(5) . .
O89 W8 O10 88.4(5) . .
O115 W8 O74 98.7(5) . .
O89 W8 O74 90.1(5) . .
O10 W8 O74 160.7(5) . .
O115 W8 O2 100.1(5) . .
O89 W8 O2 157.4(5) . .
O10 W8 O2 87.2(4) . .
O74 W8 O2 86.9(5) . .
O115 W8 O77 171.6(4) . .
O89 W8 O77 85.4(4) . .
O10 W8 O77 82.5(4) . .
O74 W8 O77 78.2(5) . .
O2 W8 O77 72.1(4) . .
O55 W9 O75 105.5(5) . .
O55 W9 O59 96.9(5) . .
O75 W9 O59 97.6(5) . .
O55 W9 O37 93.3(5) . .
O75 W9 O37 94.1(5) . .
O59 W9 O37 161.8(5) . .
O55 W9 O16 153.8(5) . .
O75 W9 O16 100.4(5) . .
O59 W9 O16 83.2(5) . .
O37 W9 O16 81.0(5) . .
O55 W9 O94 85.0(5) . .
O75 W9 O94 169.2(5) . .
O59 W9 O94 83.3(4) . .
O37 W9 O94 82.6(5) . .
O16 W9 O94 69.0(4) . .
O52 W10 O14 98.8(5) . .
O52 W10 O76 101.9(6) . .
O14 W10 O76 93.6(5) . .
O52 W10 O30 101.9(6) . .
O14 W10 O30 88.7(5) . .
O76 W10 O30 155.5(5) . .
O52 W10 O46 94.9(5) . .
O14 W10 O46 166.2(5) . .
O76 W10 O46 85.5(5) . .
O30 W10 O46 86.5(5) . .
O52 W10 O120 173.3(5) . .
O14 W10 O120 84.8(5) . .
O76 W10 O120 72.2(5) . .
O30 W10 O120 83.8(5) . .
O46 W10 O120 81.8(4) . .
O106 W11 O22 101.7(6) . .
O106 W11 O37 103.4(5) . .
O22 W11 O37 89.2(5) . .
O106 W11 O41 99.8(5) . .
O22 W11 O41 90.6(5) . .
O37 W11 O41 156.3(5) . .
O106 W11 O12 96.4(5) . .
O22 W11 O12 161.8(5) . .
O37 W11 O12 89.0(5) . .
O41 W11 O12 83.9(4) . .
O106 W11 O126 169.9(5) . .
O22 W11 O126 84.6(5) . .
O37 W11 O126 84.4(5) . .
O41 W11 O126 72.1(4) . .
O12 W11 O126 77.1(4) . .
O80 W12 O65 106.2(6) . .
O80 W12 O58 99.3(5) . .
O65 W12 O58 96.5(5) . .
O80 W12 O24 91.6(5) . .
O65 W12 O24 91.3(5) . .
O58 W12 O24 164.3(5) . .
O80 W12 O13 98.2(6) . .
O65 W12 O13 154.4(5) . .
O58 W12 O13 87.0(5) . .
O24 W12 O13 80.2(4) . .
O80 W12 O101 166.9(5) . .
O65 W12 O101 84.9(5) . .
O58 W12 O101 86.1(4) . .
O24 W12 O101 80.9(4) . .
O13 W12 O101 70.1(4) . .
O95 W13 O91 101.9(5) . .
O95 W13 O19 100.2(5) . .
O91 W13 O19 94.1(5) . .
O95 W13 O28 98.0(5) . .
O91 W13 O28 87.3(5) . .
O19 W13 O28 161.1(5) . .
O95 W13 O56 101.2(5) . .
O91 W13 O56 156.4(5) . .
O19 W13 O56 86.5(5) . .
O28 W13 O56 84.7(4) . .
O95 W13 O131 172.7(5) . .
O91 W13 O131 85.4(5) . .
O19 W13 O131 78.6(4) . .
O28 W13 O131 82.7(4) . .
O56 W13 O131 71.6(4) . .
O142 W14 O6 102.3(5) . .
O142 W14 O57 97.8(5) . .
O6 W14 O57 89.9(5) . .
O142 W14 O29 101.4(5) . .
O6 W14 O29 156.3(4) . .
O57 W14 O29 87.3(5) . .
O142 W14 O39 96.3(5) . .
O6 W14 O39 89.9(5) . .
O57 W14 O39 165.6(4) . .
O29 W14 O39 87.1(5) . .
O142 W14 O111 174.4(5) . .
O6 W14 O111 72.1(4) . .
O57 W14 O111 82.8(4) . .
O29 W14 O111 84.2(4) . .
O39 W14 O111 83.5(4) . .
O96 W15 O20 100.9(5) . .
O96 W15 O17 97.2(5) . .
O20 W15 O17 91.5(5) . .
O96 W15 O40 103.2(5) . .
O20 W15 O40 155.4(5) . .
O17 W15 O40 90.4(5) . .
O96 W15 O34 95.3(5) . .
O20 W15 O34 86.2(5) . .
O17 W15 O34 167.5(5) . .
O40 W15 O34 86.7(4) . .
O96 W15 O63 171.8(4) . .
O20 W15 O63 71.3(4) . .
O17 W15 O63 85.5(4) . .
O40 W15 O63 84.5(4) . .
O34 W15 O63 82.1(4) . .
O108 W16 O26 102.6(5) . .
O108 W16 O7 97.5(5) . .
O26 W16 O7 89.9(5) . .
O108 W16 O30 102.5(5) . .
O26 W16 O30 154.8(5) . .
O7 W16 O30 89.9(5) . .
O108 W16 O11 96.6(5) . .
O26 W16 O11 88.6(5) . .
O7 W16 O11 165.8(5) . .
O30 W16 O11 85.5(5) . .
O108 W16 O85 173.8(5) . .
O26 W16 O85 71.7(4) . .
O7 W16 O85 85.2(4) . .
O30 W16 O85 83.1(4) . .
O11 W16 O85 80.9(4) . .
O93 W17 O124 105.3(6) . .
O93 W17 O81 97.5(5) . .
O124 W17 O81 97.8(6) . .
O93 W17 O86 96.1(5) . .
O124 W17 O86 89.9(5) . .
O81 W17 O86 161.9(5) . .
O93 W17 O5 99.8(5) . .
O124 W17 O5 153.8(5) . .
O81 W17 O5 86.2(5) . .
O86 W17 O5 79.8(4) . .
O93 W17 O33 169.4(5) . .
O124 W17 O33 84.8(5) . .
O81 W17 O33 84.0(5) . .
O86 W17 O33 80.4(4) . .
O5 W17 O33 69.8(4) . .
O47 W18 O21 103.3(5) . .
O47 W18 O13 100.5(5) . .
O21 W18 O13 156.2(5) . .
O47 W18 O36 97.7(5) . .
O21 W18 O36 89.6(5) . .
O13 W18 O36 87.3(5) . .
O47 W18 O14 96.8(5) . .
O21 W18 O14 87.5(5) . .
O13 W18 O14 89.7(5) . .
O36 W18 O14 165.5(5) . .
O47 W18 O101 172.5(5) . .
O21 W18 O101 84.2(4) . .
O13 W18 O101 72.0(4) . .
O36 W18 O101 82.9(4) . .
O14 W18 O101 82.6(4) . .
O102 W19 O3 99.2(5) . .
O102 W19 O16 99.5(5) . .
O3 W19 O16 94.2(5) . .
O102 W19 O29 103.5(5) . .
O3 W19 O29 90.9(5) . .
O16 W19 O29 155.3(5) . .
O102 W19 O22 94.0(5) . .
O3 W19 O22 166.7(5) . .
O16 W19 O22 84.8(5) . .
O29 W19 O22 84.8(5) . .
O102 W19 O94 170.2(5) . .
O3 W19 O94 86.0(5) . .
O16 W19 O94 71.8(4) . .
O29 W19 O94 84.5(4) . .
O22 W19 O94 81.1(4) . .
O141 W20 O51 101.1(5) . .
O141 W20 O8 97.9(5) . .
O51 W20 O8 89.7(5) . .
O141 W20 O23 102.3(5) . .
O51 W20 O23 156.5(4) . .
O8 W20 O23 88.6(5) . .
O141 W20 O4 97.1(5) . .
O51 W20 O4 88.6(5) . .
O8 W20 O4 164.9(4) . .
O23 W20 O4 87.0(5) . .
O141 W20 O118 173.8(5) . .
O51 W20 O118 72.7(4) . .
O8 W20 O118 83.3(4) . .
O23 W20 O118 83.8(4) . .
O4 W20 O118 81.9(4) . .
O127 W21 O61 101.7(6) . .
O127 W21 O60 99.6(6) . .
O61 W21 O60 92.8(5) . .
O127 W21 O41 101.0(5) . .
O61 W21 O41 157.0(5) . .
O60 W21 O41 87.3(5) . .
O127 W21 O57 98.1(5) . .
O61 W21 O57 87.5(5) . .
O60 W21 O57 161.9(5) . .
O41 W21 O57 85.4(5) . .
O127 W21 O126 173.3(5) . .
O61 W21 O126 84.9(5) . .
O60 W21 O126 78.8(5) . .
O41 W21 O126 72.6(4) . .
O57 W21 O126 83.2(4) . .
O99 W22 O128 105.7(6) . .
O99 W22 O38 97.2(5) . .
O128 W22 O38 96.9(5) . .
O99 W22 O78 94.5(5) . .
O128 W22 O78 92.1(6) . .
O38 W22 O78 162.8(5) . .
O99 W22 O32 98.6(5) . .
O128 W22 O32 155.2(5) . .
O38 W22 O32 84.5(5) . .
O78 W22 O32 81.2(5) . .
O99 W22 O70 167.9(5) . .
O128 W22 O70 86.0(5) . .
O38 W22 O70 84.0(4) . .
O78 W22 O70 82.0(4) . .
O32 W22 O70 69.5(4) . .
O133 W23 O1 98.3(5) . .
O133 W23 O54 102.7(6) . .
O1 W23 O54 88.7(5) . .
O133 W23 O56 99.3(6) . .
O1 W23 O56 89.1(4) . .
O54 W23 O56 157.9(5) . .
O133 W23 O27 97.8(5) . .
O1 W23 O27 163.8(5) . .
O54 W23 O27 89.6(5) . .
O56 W23 O27 86.5(4) . .
O133 W23 O131 171.3(5) . .
O1 W23 O131 85.1(4) . .
O54 W23 O131 85.3(5) . .
O56 W23 O131 72.6(5) . .
O27 W23 O131 78.7(4) . .
O73 W24 O45 100.9(6) . .
O73 W24 O78 102.7(5) . .
O45 W24 O78 90.1(5) . .
O73 W24 O88 100.0(5) . .
O45 W24 O88 91.3(5) . .
O78 W24 O88 156.5(5) . .
O73 W24 O50 96.3(5) . .
O45 W24 O50 162.8(5) . .
O78 W24 O50 87.6(5) . .
O88 W24 O50 84.1(5) . .
O73 W24 O112 170.6(5) . .
O45 W24 O112 84.7(5) . .
O78 W24 O112 84.6(5) . .
O88 W24 O112 72.2(4) . .
O50 W24 O112 78.1(4) . .
O18 W25 O86 104.1(6) . .
O18 W25 O31 98.8(5) . .
O86 W25 O31 92.8(5) . .
O18 W25 O49 99.8(5) . .
O86 W25 O49 88.7(5) . .
O31 W25 O49 160.4(5) . .
O18 W25 O83 99.6(6) . .
O86 W25 O83 156.2(5) . .
O31 W25 O83 84.7(5) . .
O49 W25 O83 86.1(5) . .
O18 W25 O53 169.9(5) . .
O86 W25 O53 85.5(4) . .
O31 W25 O53 77.7(4) . .
O49 W25 O53 83.0(4) . .
O83 W25 O53 70.8(4) . .
O140 W26 O119 105.4(6) . .
O140 W26 O25 97.6(5) . .
O119 W26 O25 100.6(5) . .
O140 W26 O89 90.0(5) . .
O119 W26 O89 91.9(5) . .
O25 W26 O89 163.1(5) . .
O140 W26 O69 155.7(5) . .
O119 W26 O69 97.1(5) . .
O25 W26 O69 87.1(5) . .
O89 W26 O69 80.0(4) . .
O140 W26 O122 86.8(5) . .
O119 W26 O122 166.3(5) . .
O25 W26 O122 83.8(4) . .
O89 W26 O122 81.5(4) . .
O69 W26 O122 70.0(4) . .
O116 W27 O24 101.4(5) . .
O116 W27 O100 99.0(6) . .
O24 W27 O100 93.4(5) . .
O116 W27 O88 100.6(5) . .
O24 W27 O88 157.6(5) . .
O100 W27 O88 87.2(5) . .
O116 W27 O36 99.3(5) . .
O24 W27 O36 86.9(5) . .
O100 W27 O36 161.2(5) . .
O88 W27 O36 85.4(5) . .
O116 W27 O112 172.7(5) . .
O24 W27 O112 85.7(4) . .
O100 W27 O112 78.9(4) . .
O88 W27 O112 72.5(4) . .
O36 W27 O112 82.4(4) . .
O143 W28 O82 102.8(6) . .
O143 W28 O34 99.0(5) . .
O82 W28 O34 88.8(5) . .
O143 W28 O83 99.2(6) . .
O82 W28 O83 157.9(5) . .
O34 W28 O83 89.2(5) . .
O143 W28 O67 98.3(5) . .
O82 W28 O67 89.3(5) . .
O34 W28 O67 162.5(5) . .
O83 W28 O67 86.1(5) . .
O143 W28 O53 170.0(5) . .
O82 W28 O53 86.3(5) . .
O34 W28 O53 85.2(4) . .
O83 W28 O53 71.7(4) . .
O67 W28 O53 77.4(4) . .
O136 W29 O90 105.7(5) . .
O136 W29 O48 99.0(6) . .
O90 W29 O48 98.2(5) . .
O136 W29 O61 92.0(5) . .
O90 W29 O61 90.9(5) . .
O48 W29 O61 163.2(5) . .
O136 W29 O6 98.6(5) . .
O90 W29 O6 154.5(5) . .
O48 W29 O6 85.6(5) . .
O61 W29 O6 80.2(4) . .
O136 W29 O111 167.1(5) . .
O90 W29 O111 84.7(5) . .
O48 W29 O111 86.9(5) . .
O61 W29 O111 79.9(4) . .
O6 W29 O111 70.2(4) . .
O68 W30 O79 103.9(6) . .
O68 W30 O64 101.4(5) . .
O79 W30 O64 94.8(5) . .
O68 W30 O7 95.4(5) . .
O79 W30 O7 87.1(5) . .
O64 W30 O7 162.1(5) . .
O68 W30 O72 98.9(5) . .
O79 W30 O72 156.1(5) . .
O64 W30 O72 87.7(5) . .
O7 W30 O72 83.6(5) . .
O68 W30 O84 171.2(5) . .
O79 W30 O84 84.3(5) . .
O64 W30 O84 80.8(4) . .
O7 W30 O84 81.7(4) . .
O72 W30 O84 72.6(4) . .
O137 W31 O144 104.6(6) . .
O137 W31 O38 97.4(5) . .
O144 W31 O38 98.9(5) . .
O137 W31 O79 92.7(5) . .
O144 W31 O79 91.9(6) . .
O38 W31 O79 162.9(5) . .
O137 W31 O26 101.0(5) . .
O144 W31 O26 153.5(5) . .
O38 W31 O26 84.8(5) . .
O79 W31 O26 79.7(5) . .
O137 W31 O85 168.4(5) . .
O144 W31 O85 84.9(5) . .
O38 W31 O85 87.6(4) . .
O79 W31 O85 80.1(4) . .
O26 W31 O85 69.0(4) . .
O135 W32 O69 101.6(5) . .
O135 W32 O23 102.0(5) . .
O69 W32 O23 156.4(5) . .
O135 W32 O17 95.8(5) . .
O69 W32 O17 89.3(5) . .
O23 W32 O17 87.7(5) . .
O135 W32 O10 98.9(5) . .
O69 W32 O10 88.5(5) . .
O23 W32 O10 88.5(5) . .
O17 W32 O10 165.3(5) . .
O135 W32 O122 172.9(5) . .
O69 W32 O122 71.7(4) . .
O23 W32 O122 84.6(4) . .
O17 W32 O122 82.1(4) . .
O10 W32 O122 83.4(4) . .
O138 W33 O134 105.9(6) . .
O138 W33 O48 98.0(6) . .
O134 W33 O48 95.0(6) . .
O138 W33 O54 95.1(6) . .
O134 W33 O54 93.4(5) . .
O48 W33 O54 161.8(5) . .
O138 W33 O35 98.4(5) . .
O134 W33 O35 155.4(5) . .
O48 W33 O35 85.5(5) . .
O54 W33 O35 80.2(5) . .
O138 W33 O103 167.5(5) . .
O134 W33 O103 86.3(5) . .
O48 W33 O103 83.1(4) . .
O54 W33 O103 81.3(4) . .
O35 W33 O103 69.3(4) . .
O110 W34 O114 106.1(5) . .
O110 W34 O59 98.7(5) . .
O114 W34 O59 97.4(5) . .
O110 W34 O91 93.1(5) . .
O114 W34 O91 90.0(5) . .
O59 W34 O91 163.7(4) . .
O110 W34 O9 99.6(5) . .
O114 W34 O9 153.1(5) . .
O59 W34 O9 86.0(5) . .
O91 W34 O9 80.9(4) . .
O110 W34 O66 167.7(5) . .
O114 W34 O66 84.5(4) . .
O59 W34 O66 86.0(4) . .
O91 W34 O66 80.2(4) . .
O9 W34 O66 69.2(4) . .
O44 W35 O12 101.1(6) . .
O44 W35 O62 100.5(5) . .
O12 W35 O62 93.7(5) . .
O44 W35 O60 98.4(5) . .
O12 W35 O60 90.3(5) . .
O62 W35 O60 159.6(5) . .
O44 W35 O64 97.9(5) . .
O12 W35 O64 160.5(5) . .
O62 W35 O64 87.4(5) . .
O60 W35 O64 82.4(5) . .
O44 W35 O121 177.0(5) . .
O12 W35 O121 81.8(5) . .
O62 W35 O121 80.2(5) . .
O60 W35 O121 80.6(5) . .
O64 W35 O121 79.2(4) . .
O104 W36 O97 104.5(6) . .
O104 W36 O81 96.8(6) . .
O97 W36 O81 97.2(5) . .
O104 W36 O87 94.8(5) . .
O97 W36 O87 92.3(5) . .
O81 W36 O87 162.6(5) . .
O104 W36 O51 100.7(5) . .
O97 W36 O51 154.4(5) . .
O81 W36 O51 84.2(5) . .
O87 W36 O51 80.9(5) . .
O104 W36 O118 170.3(5) . .
O97 W36 O118 85.0(5) . .
O81 W36 O118 84.1(5) . .
O87 W36 O118 82.3(4) . .
O51 W36 O118 69.7(4) . .
O117 W37 O27 101.3(5) . .
O117 W37 O67 100.0(6) . .
O27 W37 O67 93.2(5) . .
O117 W37 O31 97.9(5) . .
O27 W37 O31 159.8(5) . .
O67 W37 O31 89.4(5) . .
O117 W37 O19 98.6(6) . .
O27 W37 O19 87.9(5) . .
O67 W37 O19 160.8(5) . .
O31 W37 O19 83.2(5) . .
O117 W37 O123 178.5(6) . .
O27 W37 O123 79.7(5) . .
O67 W37 O123 81.1(5) . .
O31 W37 O123 81.0(4) . .
O19 W37 O123 80.3(5) . .
O109 W38 O139 104.6(6) . .
O109 W38 O25 97.7(5) . .
O139 W38 O25 97.5(6) . .
O109 W38 O82 94.9(5) . .
O139 W38 O82 91.4(6) . .
O25 W38 O82 162.1(5) . .
O109 W38 O20 101.9(6) . .
O139 W38 O20 152.9(5) . .
O25 W38 O20 84.3(4) . .
O82 W38 O20 80.7(4) . .
O109 W38 O63 170.3(6) . .
O139 W38 O63 84.6(5) . .
O25 W38 O63 84.2(4) . .
O82 W38 O63 81.2(4) . .
O20 W38 O63 68.7(4) . .
O129 W39 O50 99.9(5) . .
O129 W39 O74 99.8(5) . .
O50 W39 O74 92.4(5) . .
O129 W39 O100 98.6(5) . .
O50 W39 O100 90.8(5) . .
O74 W39 O100 160.5(5) . .
O129 W39 O43 99.0(5) . .
O50 W39 O43 160.8(5) . .
O74 W39 O43 87.7(5) . .
O100 W39 O43 83.0(5) . .
O129 W39 O107 177.7(5) . .
O50 W39 O107 81.4(4) . .
O74 W39 O107 82.0(5) . .
O100 W39 O107 79.4(5) . .
O43 W39 O107 79.6(4) . .
O131 Se1 O103 99.1(5) . .
O131 Se1 O66 99.8(6) . .
O103 Se1 O66 102.0(5) . .
O111 Se2 O126 100.2(5) . .
O111 Se2 O94 101.8(5) . .
O126 Se2 O94 100.6(6) . .
O84 Se3 O120 99.2(6) . .
O84 Se3 O85 100.3(5) . .
O120 Se3 O85 102.4(6) . .
O112 Se4 O101 100.7(5) . .
O112 Se4 O70 100.0(5) . .
O101 Se4 O70 102.4(6) . .
O33 Se5 O63 102.2(5) . .
O33 Se5 O53 99.6(5) . .
O63 Se5 O53 100.2(5) . .
O77 Se6 O118 100.6(5) . .
O77 Se6 O122 99.7(5) . .
O118 Se6 O122 101.6(5) . .
O142 Na1 O161 165.7(7) 1_455 .
O142 Na1 O160 87.4(6) 1_455 .
O161 Na1 O160 99.3(6) . .
O142 Na1 O151 94.1(5) 1_455 .
O161 Na1 O151 99.0(6) . .
O160 Na1 O151 85.2(6) . .
O142 Na1 O162 80.5(6) 1_455 .
O161 Na1 O162 91.1(7) . .
O160 Na1 O162 166.1(6) . .
O151 Na1 O162 102.4(5) . .
O142 Na1 O115 86.8(4) 1_455 .
O161 Na1 O115 82.3(5) . .
O160 Na1 O115 78.2(5) . .
O151 Na1 O115 163.4(6) . .
O162 Na1 O115 94.2(5) . .
O142 Na1 Na8 88.5(5) 1_455 .
O161 Na1 Na8 105.0(6) . .
O160 Na1 Na8 41.9(5) . .
O151 Na1 Na8 43.4(5) . .
O162 Na1 Na8 143.4(5) . .
O115 Na1 Na8 120.1(5) . .
O142 Na1 Na27 65.4(4) 1_455 .
O161 Na1 Na27 100.3(5) . .
O160 Na1 Na27 115.1(5) . .
O151 Na1 Na27 148.9(5) . .
O162 Na1 Na27 53.3(4) . .
O115 Na1 Na27 44.8(4) . .
Na8 Na1 Na27 148.1(5) . .
O163 Na2 O150 167.4(8) . .
O163 Na2 O164 85.7(8) . .
O150 Na2 O164 103.2(7) . .
O163 Na2 O159 90.1(8) . 4_666
O150 Na2 O159 82.2(6) . 4_666
O164 Na2 O159 83.9(7) . 4_666
O163 Na2 O231 97.9(11) . .
O150 Na2 O231 91.8(9) . .
O164 Na2 O231 84.8(10) . .
O159 Na2 O231 165.7(10) 4_666 .
O163 Na2 O106 81.5(7) . .
O150 Na2 O106 90.9(6) . .
O164 Na2 O106 164.4(8) . .
O159 Na2 O106 104.8(6) 4_666 .
O231 Na2 O106 88.2(10) . .
O163 Na2 Na5 90.7(7) . 4_666
O150 Na2 Na5 90.1(5) . 4_666
O164 Na2 Na5 42.4(5) . 4_666
O159 Na2 Na5 41.7(4) 4_666 4_666
O231 Na2 Na5 125.8(10) . 4_666
O106 Na2 Na5 145.9(5) . 4_666
O163 Na2 Na17 49.7(8) . .
O150 Na2 Na17 134.0(7) . .
O164 Na2 Na17 103.5(8) . .
O159 Na2 Na17 137.4(6) 4_666 .
O231 Na2 Na17 54.5(9) . .
O106 Na2 Na17 61.3(6) . .
Na5 Na2 Na17 133.9(6) 4_666 .
O209 Na3 O68 169.9(10) . .
O209 Na3 O95 91.3(9) . 2_556
O68 Na3 O95 87.6(5) . 2_556
O209 Na3 O169 116.0(10) . .
O68 Na3 O169 74.1(5) . .
O95 Na3 O169 87.6(7) 2_556 .
O209 Na3 O168 92.9(9) . .
O68 Na3 O168 86.9(6) . .
O95 Na3 O168 170.8(7) 2_556 .
O169 Na3 O168 97.9(8) . .
O209 Na3 O171 91.5(9) . .
O68 Na3 O171 78.3(6) . .
O95 Na3 O171 82.2(6) 2_556 .
O169 Na3 O171 150.9(7) . .
O168 Na3 O171 89.6(7) . .
O209 Na3 Na19 32.8(9) . .
O68 Na3 Na19 138.5(7) . .
O95 Na3 Na19 105.6(7) 2_556 .
O169 Na3 Na19 143.9(8) . .
O168 Na3 Na19 74.1(7) . .
O171 Na3 Na19 65.2(6) . .
O209 Na3 Na30 139.5(9) . .
O68 Na3 Na30 42.4(4) . .
O95 Na3 Na30 49.2(4) 2_556 .
O169 Na3 Na30 62.0(5) . .
O168 Na3 Na30 127.5(6) . .
O171 Na3 Na30 91.3(5) . .
Na19 Na3 Na30 149.5(7) . .
O186 Na4 O166 176.4(11) . .
O186 Na4 O167 92.6(11) . .
O166 Na4 O167 90.9(8) . .
O186 Na4 O132 97.3(10) . .
O166 Na4 O132 82.4(7) . .
O167 Na4 O132 82.0(8) . .
O186 Na4 O187 94.9(12) . .
O166 Na4 O187 85.9(9) . .
O167 Na4 O187 90.6(11) . .
O132 Na4 O187 165.9(9) . .
O186 Na4 O165 99.0(10) . .
O166 Na4 O165 77.4(7) . .
O167 Na4 O165 163.5(9) . .
O132 Na4 O165 84.9(7) . .
O187 Na4 O165 100.0(10) . .
O186 Na4 Na7 136.8(9) . .
O166 Na4 Na7 39.9(5) . .
O167 Na4 Na7 129.6(7) . .
O132 Na4 Na7 97.2(6) . .
O187 Na4 Na7 78.4(9) . .
O165 Na4 Na7 42.5(5) . .
O186 Na4 Na10 37.3(9) . .
O166 Na4 Na10 145.9(8) . .
O167 Na4 Na10 64.1(8) . .
O132 Na4 Na10 114.1(7) . .
O187 Na4 Na10 72.5(9) . .
O165 Na4 Na10 131.2(7) . .
Na7 Na4 Na10 148.2(6) . .
O186 Na4 Na17 71.6(9) . .
O166 Na4 Na17 105.4(7) . .
O167 Na4 Na17 156.0(9) . .
O132 Na4 Na17 117.1(7) . .
O187 Na4 Na17 73.5(9) . .
O165 Na4 Na17 40.5(6) . .
Na7 Na4 Na17 65.6(5) . .
Na10 Na4 Na17 93.6(7) . .
O105 Na5 O137 171.9(7) 4_665 .
O105 Na5 O159 88.2(6) 4_665 .
O137 Na5 O159 83.9(5) . .
O105 Na5 O164 92.2(6) 4_665 4_565
O137 Na5 O164 89.0(6) . 4_565
O159 Na5 O164 85.6(7) . 4_565
O105 Na5 O241 80.5(7) 4_665 .
O137 Na5 O241 107.7(8) . .
O159 Na5 O241 164.0(8) . .
O164 Na5 O241 83.6(8) 4_565 .
O105 Na5 O190 92.1(6) 4_665 .
O137 Na5 O190 87.7(5) . .
O159 Na5 O190 101.7(7) . .
O164 Na5 O190 171.6(8) 4_565 .
O241 Na5 O190 90.0(8) . .
O105 Na5 Na2 86.7(4) 4_665 4_565
O137 Na5 Na2 88.8(4) . 4_565
O159 Na5 Na2 43.5(5) . 4_565
O164 Na5 Na2 42.3(5) 4_565 4_565
O241 Na5 Na2 123.9(7) . 4_565
O190 Na5 Na2 145.2(5) . 4_565
O105 Na5 Na25 62.0(5) 4_665 4_565
O137 Na5 Na25 123.9(6) . 4_565
O159 Na5 Na25 119.1(6) . 4_565
O164 Na5 Na25 48.1(5) 4_565 4_565
O241 Na5 Na25 45.4(7) . 4_565
O190 Na5 Na25 128.9(5) . 4_565
Na2 Na5 Na25 80.5(4) 4_565 4_565
O105 Na5 Na22 125.2(5) 4_665 .
O137 Na5 Na22 62.5(4) . .
O159 Na5 Na22 134.1(5) . .
O164 Na5 Na22 64.9(6) 4_565 .
O241 Na5 Na22 49.5(7) . .
O190 Na5 Na22 106.8(5) . .
Na2 Na5 Na22 102.1(4) 4_565 .
Na25 Na5 Na22 66.4(4) 4_565 .
O250 Na6 O199 86.6(14) . .
O250 Na6 O110 170.2(14) . .
O199 Na6 O110 83.6(8) . .
O250 Na6 O98 95.9(13) . 3_557
O199 Na6 O98 82.5(8) . 3_557
O110 Na6 O98 83.2(6) . 3_557
O250 Na6 O216 91.4(14) . .
O199 Na6 O216 100.3(10) . .
O110 Na6 O216 90.1(8) . .
O98 Na6 O216 172.3(10) 3_557 .
O250 Na6 O155 103.9(12) . .
O199 Na6 O155 166.1(10) . .
O110 Na6 O155 85.8(6) . .
O98 Na6 O155 87.3(6) 3_557 .
O216 Na6 O155 88.6(8) . .
O250 Na6 Na26 40.6(12) . 3_557
O199 Na6 Na26 80.8(8) . 3_557
O110 Na6 Na26 137.1(7) . 3_557
O98 Na6 Na26 55.3(4) 3_557 3_557
O216 Na6 Na26 132.0(8) . 3_557
O155 Na6 Na26 101.1(5) . 3_557
O166 Na7 O184 83.1(7) . .
O166 Na7 O202 174.9(9) . .
O184 Na7 O202 100.5(7) . .
O166 Na7 O165 81.3(7) . .
O184 Na7 O165 161.1(9) . .
O202 Na7 O165 95.8(7) . .
O166 Na7 O185 88.7(8) . .
O184 Na7 O185 84.5(8) . .
O202 Na7 O185 88.1(8) . .
O165 Na7 O185 105.7(8) . .
O166 Na7 O176 101.4(7) . .
O184 Na7 O176 82.8(7) . .
O202 Na7 O176 82.8(6) . .
O165 Na7 O176 89.8(7) . .
O185 Na7 O176 162.8(9) . .
O166 Na7 Na4 41.2(5) . .
O184 Na7 Na4 122.8(6) . .
O202 Na7 Na4 134.4(6) . .
O165 Na7 Na4 45.5(5) . .
O185 Na7 Na4 82.8(7) . .
O176 Na7 Na4 114.0(6) . .
O166 Na7 Na17 104.2(7) . .
O184 Na7 Na17 159.2(8) . .
O202 Na7 Na17 71.2(6) . .
O165 Na7 Na17 38.0(6) . .
O185 Na7 Na17 76.3(7) . .
O176 Na7 Na17 114.0(6) . .
Na4 Na7 Na17 63.2(5) . .
O251 Na8 O160 142.3(13) 4_565 .
O251 Na8 O197 82.7(11) 4_565 .
O160 Na8 O197 74.6(9) . .
O251 Na8 O210 93.5(15) 4_565 .
O160 Na8 O210 111.2(15) . .
O197 Na8 O210 80.1(13) . .
O251 Na8 O151 129.6(13) 4_565 .
O160 Na8 O151 83.7(9) . .
O197 Na8 O151 143.2(12) . .
O210 Na8 O151 80.6(13) . .
O251 Na8 O207 84.5(11) 4_565 .
O160 Na8 O207 85.2(9) . .
O197 Na8 O207 126.1(10) . .
O210 Na8 O207 152.9(15) . .
O151 Na8 O207 80.0(8) . .
O251 Na8 Na12 17.3(9) 4_565 4_565
O160 Na8 Na12 158.3(9) . 4_565
O197 Na8 Na12 96.7(9) . 4_565
O210 Na8 Na12 86.1(13) . 4_565
O151 Na8 Na12 112.9(9) . 4_565
O207 Na8 Na12 84.2(9) . 4_565
O251 Na8 Na1 166.2(11) 4_565 .
O160 Na8 Na1 41.0(5) . .
O197 Na8 Na1 108.9(9) . .
O210 Na8 Na1 95.8(13) . .
O151 Na8 Na1 42.9(5) . .
O207 Na8 Na1 82.6(7) . .
Na12 Na8 Na1 154.2(8) 4_565 .
O251 Na8 Na12 41.0(9) 4_565 2_446
O160 Na8 Na12 111.2(8) . 2_446
O197 Na8 Na12 41.7(6) . 2_446
O210 Na8 Na12 85.0(13) . 2_446
O151 Na8 Na12 162.4(9) . 2_446
O207 Na8 Na12 109.7(9) . 2_446
Na12 Na8 Na12 55.6(7) 4_565 2_446
Na1 Na8 Na12 150.2(8) . 2_446
Na29 Na9 O170 105.7(14) 2_446 .
Na29 Na9 O181 168.9(16) 2_446 .
O170 Na9 O181 85.3(11) . .
Na29 Na9 O183 85.2(12) 2_446 2_446
O170 Na9 O183 168.7(15) . 2_446
O181 Na9 O183 83.8(11) . 2_446
Na29 Na9 O135 85.2(11) 2_446 .
O170 Na9 O135 85.5(10) . .
O181 Na9 O135 96.6(11) . .
O183 Na9 O135 92.7(10) 2_446 .
Na29 Na9 O108 99.9(13) 2_446 2_446
O170 Na9 O108 86.6(10) . 2_446
O181 Na9 O108 79.7(9) . 2_446
O183 Na9 O108 94.5(11) 2_446 2_446
O135 Na9 O108 171.5(12) . 2_446
Na29 Na9 Na13 52.6(10) 2_446 .
O170 Na9 Na13 59.8(9) . .
O181 Na9 Na13 137.3(14) . .
O183 Na9 Na13 128.3(12) 2_446 .
O135 Na9 Na13 59.6(8) . .
O108 Na9 Na13 118.5(12) 2_446 .
Na29 Na9 Na16 125.1(14) 2_446 .
O170 Na9 Na16 123.0(12) . .
O181 Na9 Na16 44.8(10) . .
O183 Na9 Na16 48.9(10) 2_446 .
O135 Na9 Na16 119.5(12) . .
O108 Na9 Na16 62.9(9) 2_446 .
Na13 Na9 Na16 177.2(13) . .
O195 Na10 O109 72.6(12) . 4_666
O195 Na10 O239 87.1(16) . 2_556
O109 Na10 O239 75.5(11) 4_666 2_556
O195 Na10 O245 106.1(17) . .
O109 Na10 O245 172.9(17) 4_666 .
O239 Na10 O245 97.5(15) 2_556 .
O195 Na10 O186 93.3(16) . .
O109 Na10 O186 105.6(13) 4_666 .
O239 Na10 O186 178.9(17) 2_556 .
O245 Na10 O186 81.4(13) . .
O195 Na10 Na4 79.8(13) . .
O109 Na10 Na4 74.0(8) 4_666 .
O239 Na10 Na4 149.3(12) 2_556 .
O245 Na10 Na4 112.7(12) . .
O186 Na10 Na4 31.8(7) . .
O136 Na11 O231 143.0(18) . 4_565
O136 Na11 O116 72.0(10) . 4_665
O231 Na11 O116 88.6(13) 4_565 4_665
O136 Na11 O226 76.1(12) . .
O231 Na11 O226 122.0(16) 4_565 .
O116 Na11 O226 61.1(9) 4_665 .
O136 Na11 Na28 135.6(13) . 4_665
O231 Na11 Na28 49.1(10) 4_565 4_665
O116 Na11 Na28 65.5(8) 4_665 4_665
O226 Na11 Na28 73.0(11) . 4_665
O136 Na11 Na17 145.6(13) . 4_565
O231 Na11 Na17 51.1(10) 4_565 4_565
O116 Na11 Na17 138.6(13) 4_665 4_565
O226 Na11 Na17 128.0(14) . 4_565
Na28 Na11 Na17 78.7(10) 4_665 4_565
O136 Na11 Na14 101.8(13) . .
O231 Na11 Na14 111.5(15) 4_565 .
O116 Na11 Na14 95.7(11) 4_665 .
O226 Na11 Na14 38.2(9) . .
Na28 Na11 Na14 71.4(10) 4_665 .
Na17 Na11 Na14 91.6(11) 4_565 .
O251 Na12 O193 126(2) . .
O251 Na12 O251 59(2) . 3_567
O193 Na12 O251 97.9(10) . 3_567
O251 Na12 O197 129(2) . 2_456
O193 Na12 O197 86.4(9) . 2_456
O251 Na12 O197 81.1(10) 3_567 2_456
O251 Na12 O52 117(2) . .
O193 Na12 O52 90.6(8) . .
O251 Na12 O52 171.4(12) 3_567 .
O197 Na12 O52 97.9(8) 2_456 .
O251 Na12 Na13 178(2) . 2_456
O193 Na12 Na13 55.4(8) . 2_456
O251 Na12 Na13 121.0(12) 3_567 2_456
O197 Na12 Na13 49.6(8) 2_456 2_456
O52 Na12 Na13 63.0(7) . 2_456
O251 Na12 O206 65.3(18) . .
O193 Na12 O206 167.7(11) . .
O251 Na12 O206 85.3(11) 3_567 .
O197 Na12 O206 82.3(9) 2_456 .
O52 Na12 O206 86.1(8) . .
Na13 Na12 O206 112.8(9) 2_456 .
O251 Na12 Na8 36.1(18) . 4_666
O193 Na12 Na8 104.3(8) . 4_666
O251 Na12 Na8 86.6(11) 3_567 4_666
O197 Na12 Na8 164.7(10) 2_456 4_666
O52 Na12 Na8 92.9(8) . 4_666
Na13 Na12 Na8 145.6(10) 2_456 4_666
O206 Na12 Na8 87.7(8) . 4_666
O251 Na12 Na12 40.5(17) . 3_567
O193 Na12 Na12 108.8(10) . 3_567
O251 Na12 Na12 18.1(8) 3_567 3_567
O197 Na12 Na12 96.3(10) 2_456 3_567
O52 Na12 Na12 156.6(12) . 3_567
Na13 Na12 Na12 139.1(12) 2_456 3_567
O206 Na12 Na12 77.6(9) . 3_567
Na8 Na12 Na12 70.1(8) 4_666 3_567
O251 Na12 Na8 92(2) . 2_456
O193 Na12 Na8 93.9(8) . 2_456
O251 Na12 Na8 38.5(9) 3_567 2_456
O197 Na12 Na8 42.6(7) 2_456 2_456
O52 Na12 Na8 139.7(8) . 2_456
Na13 Na12 Na8 87.2(8) 2_456 2_456
O206 Na12 Na8 81.1(8) . 2_456
Na8 Na12 Na8 124.4(7) 4_666 2_456
Na12 Na12 Na8 54.3(7) 3_567 2_456
O251 Na12 Na29 157(2) . .
O193 Na12 Na29 40.6(6) . .
O251 Na12 Na29 131.3(11) 3_567 .
O197 Na12 Na29 73.8(7) 2_456 .
O52 Na12 Na29 55.8(6) . .
Na13 Na12 Na29 24.8(6) 2_456 .
O206 Na12 Na29 130.1(8) . .
Na8 Na12 Na29 121.4(7) 4_666 .
Na12 Na12 Na29 146.9(10) 3_567 .
Na8 Na12 Na29 106.6(7) 2_456 .
Na29 Na13 O197 166.7(14) 2_446 .
Na29 Na13 O193 80.7(11) 2_446 2_446
O197 Na13 O193 90.8(11) . 2_446
Na29 Na13 O170 99.1(11) 2_446 .
O197 Na13 O170 89.9(10) . .
O193 Na13 O170 177.5(14) 2_446 .
Na29 Na13 O135 84.8(11) 2_446 .
O197 Na13 O135 86.9(10) . .
O193 Na13 O135 100.8(10) 2_446 .
O170 Na13 O135 81.7(9) . .
Na29 Na13 Na9 52.0(10) 2_446 .
O197 Na13 Na9 130.4(13) . .
O193 Na13 Na9 127.9(13) 2_446 .
O170 Na13 Na9 53.0(8) . .
O135 Na13 Na9 59.3(9) . .
Na29 Na13 Na12 122.6(12) 2_446 2_446
O197 Na13 Na12 57.5(9) . 2_446
O193 Na13 Na12 53.8(8) 2_446 2_446
O170 Na13 Na12 124.8(11) . 2_446
O135 Na13 Na12 131.7(11) . 2_446
Na9 Na13 Na12 168.9(13) . 2_446
Na29 Na13 O52 92.4(11) 2_446 2_446
O197 Na13 O52 96.8(10) . 2_446
O193 Na13 O52 83.8(9) 2_446 2_446
O170 Na13 O52 93.7(9) . 2_446
O135 Na13 O52 174.1(11) . 2_446
Na9 Na13 O52 114.9(11) . 2_446
Na12 Na13 O52 54.1(7) 2_446 2_446
O188 Na14 O228 91.8(18) . .
O188 Na14 O138 136(2) . .
O228 Na14 O138 94.7(16) . .
O188 Na14 O226 53.0(16) . .
O228 Na14 O226 79.6(15) . .
O138 Na14 O226 85.8(14) . .
O188 Na14 O239 132(2) . .
O228 Na14 O239 89.1(17) . .
O138 Na14 O239 91.5(14) . .
O226 Na14 O239 168(2) . .
O188 Na14 O143 53.7(15) . 3_556
O228 Na14 O143 90.0(14) . 3_556
O138 Na14 O143 168.7(15) . 3_556
O226 Na14 O143 105.2(14) . 3_556
O239 Na14 O143 78.2(13) . 3_556
O188 Na14 Na11 57.9(15) . .
O228 Na14 Na11 128.5(16) . .
O138 Na14 Na11 85.2(12) . .
O226 Na14 Na11 49.0(11) . .
O239 Na14 Na11 142.3(15) . .
O143 Na14 Na11 99.9(11) 3_556 .
O188 Na14 Na23 27.4(13) . 4_665
O228 Na14 Na23 64.6(11) . 4_665
O138 Na14 Na23 136.5(13) . 4_665
O226 Na14 Na23 54.2(10) . 4_665
O239 Na14 Na23 123.7(14) . 4_665
O143 Na14 Na23 54.7(6) 3_556 4_665
Na11 Na14 Na23 80.7(9) . 4_665
O201 Na15 O200 97(2) . .
O201 Na15 O73 99(2) . .
O200 Na15 O73 82.5(17) . .
O201 Na15 O238 161(3) . .
O200 Na15 O238 102(2) . .
O73 Na15 O238 82.6(19) . .
O201 Na15 O213 75.1(18) . .
O200 Na15 O213 155(2) . .
O73 Na15 O213 75.5(15) . .
O238 Na15 O213 87.6(18) . .
O217 Na16 O181 156(2) . .
O217 Na16 Na21 129(2) . 3_457
O181 Na16 Na21 73.3(14) . 3_457
O217 Na16 O244 117(2) . 3_457
O181 Na16 O244 81.3(16) . 3_457
Na21 Na16 O244 51.3(14) 3_457 3_457
O217 Na16 O183 82.1(16) . 2_446
O181 Na16 O183 75.1(13) . 2_446
Na21 Na16 O183 136(2) 3_457 2_446
O244 Na16 O183 149(2) 3_457 2_446
O217 Na16 O222 70.3(17) . 3_457
O181 Na16 O222 124.3(19) . 3_457
Na21 Na16 O222 64.0(14) 3_457 3_457
O244 Na16 O222 97.2(17) 3_457 3_457
O183 Na16 O222 112.9(18) 2_446 3_457
O217 Na16 O141 93.5(18) . .
O181 Na16 O141 77.4(13) . .
Na21 Na16 O141 120.0(18) 3_457 .
O244 Na16 O141 73.5(15) 3_457 .
O183 Na16 O141 81.5(12) 2_446 .
O222 Na16 O141 156(2) 3_457 .
O217 Na16 Na9 121.0(19) . .
O181 Na16 Na9 40.7(9) . .
Na21 Na16 Na9 94.0(15) 3_457 .
O244 Na16 Na9 121.3(18) 3_457 .
O183 Na16 Na9 42.8(9) 2_446 .
O222 Na16 Na9 107.6(16) 3_457 .
O141 Na16 Na9 96.4(13) . .
O217 Na16 Na18 100.7(18) . 3_457
O181 Na16 Na18 94.0(14) . 3_457
Na21 Na16 Na18 69.5(13) 3_457 3_457
O244 Na16 Na18 19.7(11) 3_457 3_457
O183 Na16 Na18 143.2(17) 2_446 3_457
O222 Na16 Na18 102.3(14) 3_457 3_457
O141 Na16 Na18 61.7(10) . 3_457
Na9 Na16 Na18 134.6(15) . 3_457
O217 Na16 Na18 123.8(19) . .
O181 Na16 Na18 79.6(12) . .
Na21 Na16 Na18 11.7(10) 3_457 .
O244 Na16 Na18 41.3(12) 3_457 .
O183 Na16 Na18 147.1(17) 2_446 .
O222 Na16 Na18 65.8(12) 3_457 .
O141 Na16 Na18 113.1(14) . .
Na9 Na16 Na18 104.7(12) . .
Na18 Na16 Na18 58.5(11) 3_457 .
O165 Na17 O249 106.6(17) . .
O165 Na17 O163 99.7(11) . .
O249 Na17 O163 110.8(18) . .
O165 Na17 O231 136.4(14) . .
O249 Na17 O231 115.4(17) . .
O163 Na17 O231 76.4(11) . .
O165 Na17 Na2 111.9(10) . .
O249 Na17 Na2 133.8(17) . .
O163 Na17 Na2 39.1(6) . .
O231 Na17 Na2 41.6(8) . .
O165 Na17 Na11 178.1(13) . 4_666
O249 Na17 Na11 71.6(16) . 4_666
O163 Na17 Na11 81.8(10) . 4_666
O231 Na17 Na11 45.1(10) . 4_666
Na2 Na17 Na11 70.0(8) . 4_666
O165 Na17 Na4 37.6(6) . .
O249 Na17 Na4 70.0(15) . .
O163 Na17 Na4 120.4(9) . .
O231 Na17 Na4 160.5(12) . .
Na2 Na17 Na4 147.9(9) . .
Na11 Na17 Na4 140.5(10) 4_666 .
O165 Na17 Na7 33.2(5) . .
O249 Na17 Na7 100.2(15) . .
O163 Na17 Na7 71.5(7) . .
O231 Na17 Na7 138.7(12) . .
Na2 Na17 Na7 98.4(7) . .
Na11 Na17 Na7 147.3(10) 4_666 .
Na4 Na17 Na7 51.2(4) . .
O244 Na18 Na21 110(2) . 3_457
O244 Na18 O198 93(2) . .
Na21 Na18 O198 135(2) 3_457 .
O244 Na18 O244 60(2) . 3_457
Na21 Na18 O244 52.3(15) 3_457 3_457
O198 Na18 O244 122.5(17) . 3_457
O244 Na18 O180 72.9(19) . .
Na21 Na18 O180 99.2(18) 3_457 .
O198 Na18 O180 124.4(14) . .
O244 Na18 O180 96.5(15) 3_457 .
O244 Na18 Na30 168(2) . 2_446
Na21 Na18 Na30 72.6(15) 3_457 2_446
O198 Na18 Na30 77.7(12) . 2_446
O244 Na18 Na30 118.6(15) 3_457 2_446
O180 Na18 Na30 119.1(13) . 2_446
O244 Na18 Na21 13.3(16) . .
Na21 Na18 Na21 100.3(17) 3_457 .
O198 Na18 Na21 94.6(12) . .
O244 Na18 Na21 48.5(11) 3_457 .
O180 Na18 Na21 82.8(10) . .
Na30 Na18 Na21 157.6(13) 2_446 .
O244 Na18 Na18 37.3(15) . 3_457
Na21 Na18 Na18 74.1(16) 3_457 3_457
O198 Na18 Na18 113.5(17) . 3_457
O244 Na18 Na18 22.6(9) 3_457 3_457
O180 Na18 Na18 87.1(13) . 3_457
Na30 Na18 Na18 140.3(16) 2_446 3_457
Na21 Na18 Na18 26.3(7) . 3_457
O244 Na18 Na16 29.8(16) . 3_457
Na21 Na18 Na16 136(2) 3_457 3_457
O198 Na18 Na16 64.0(11) . 3_457
O244 Na18 Na16 84.2(14) 3_457 3_457
O180 Na18 Na16 85.0(11) . 3_457
Na30 Na18 Na16 141.7(13) 2_446 3_457
Na21 Na18 Na16 36.8(8) . 3_457
Na18 Na18 Na16 62.8(11) 3_457 3_457
O244 Na18 Na16 94.0(19) . .
Na21 Na18 Na16 16.4(14) 3_457 .
O198 Na18 Na16 143.4(15) . .
O244 Na18 Na16 38.1(11) 3_457 .
O180 Na18 Na16 92.0(11) . .
Na30 Na18 Na16 89.0(11) 2_446 .
Na21 Na18 Na16 84.8(10) . .
Na18 Na18 Na16 58.7(10) 3_457 .
Na16 Na18 Na16 121.5(11) 3_457 .
O209 Na19 O123 89.9(13) . 2_556
O209 Na19 O214 156.7(16) . .
O123 Na19 O214 94.6(12) 2_556 .
O209 Na19 Na3 31.8(8) . .
O123 Na19 Na3 80.6(9) 2_556 .
O214 Na19 Na3 171.0(12) . .
O236 Na20 O124 82.6(12) . .
O236 Na20 O97 87.7(11) . .
O124 Na20 O97 85.5(8) . .
O236 Na20 O234 164.4(16) . .
O124 Na20 O234 109.7(13) . .
O97 Na20 O234 102.4(12) . .
Na18 Na21 O244 87.8(19) 3_457 .
Na18 Na21 Na16 152(2) 3_457 3_457
O244 Na21 Na16 67.1(16) . 3_457
Na18 Na21 O222 118.2(19) 3_457 .
O244 Na21 O222 105.6(17) . .
Na16 Na21 O222 60.8(14) 3_457 .
Na18 Na21 O244 34.6(15) 3_457 3_457
O244 Na21 O244 54.7(17) . 3_457
Na16 Na21 O244 117.5(17) 3_457 3_457
O222 Na21 O244 113.1(15) . 3_457
Na18 Na21 Na30 71.7(15) 3_457 4_566
O244 Na21 Na30 144.9(17) . 4_566
Na16 Na21 Na30 136.4(16) 3_457 4_566
O222 Na21 Na30 109.1(13) . 4_566
O244 Na21 Na30 105.6(12) 3_457 4_566
Na18 Na21 O181 136.3(19) 3_457 3_457
O244 Na21 O181 78.1(14) . 3_457
Na16 Na21 O181 53.0(12) 3_457 3_457
O222 Na21 O181 105.4(11) . 3_457
O244 Na21 O181 124.7(14) 3_457 3_457
Na30 Na21 O181 97.1(10) 4_566 3_457
Na18 Na21 O108 136.6(19) 3_457 4_566
O244 Na21 O108 134.5(15) . 4_566
Na16 Na21 O108 71.0(12) 3_457 4_566
O222 Na21 O108 66.9(9) . 4_566
O244 Na21 O108 170.8(14) 3_457 4_566
Na30 Na21 O108 66.7(7) 4_566 4_566
O181 Na21 O108 62.7(7) 3_457 4_566
Na18 Na21 Na18 79.7(17) 3_457 .
O244 Na21 Na18 10.6(12) . .
Na16 Na21 Na18 73.7(13) 3_457 .
O222 Na21 Na18 103.2(12) . .
O244 Na21 Na18 45.6(10) 3_457 .
Na30 Na21 Na18 144.1(11) 4_566 .
O181 Na21 Na18 88.7(10) 3_457 .
O108 Na21 Na18 143.5(10) 4_566 .
O194 Na22 Na5 74.3(6) . .
O188 Na23 O36 104.5(13) 4_566 .
O188 Na23 O96 127.3(13) 4_566 2_456
O36 Na23 O96 101.6(6) . 2_456
O188 Na23 Na26 124.6(13) 4_566 2_456
O36 Na23 Na26 118.8(7) . 2_456
O96 Na23 Na26 77.5(6) 2_456 2_456
O188 Na23 Na28 51.1(13) 4_566 .
O36 Na23 Na28 98.4(8) . .
O96 Na23 Na28 159.3(8) 2_456 .
Na26 Na23 Na28 88.0(8) 2_456 .
O188 Na23 Na14 24.6(12) 4_566 4_566
O36 Na23 Na14 109.4(7) . 4_566
O96 Na23 Na14 103.2(7) 2_456 4_566
Na26 Na23 Na14 130.8(8) 2_456 4_566
Na28 Na23 Na14 75.0(8) . 4_566
O241 Na25 O164 71.1(8) 4_666 .
O241 Na25 O179 104.4(9) 4_666 .
O164 Na25 O179 119.4(8) . .
O241 Na25 O43 108.2(9) 4_666 1_655
O164 Na25 O43 96.8(7) . 1_655
O179 Na25 O43 137.4(8) . 1_655
O241 Na25 Na5 39.5(6) 4_666 4_666
O164 Na25 Na5 39.4(5) . 4_666
O179 Na25 Na5 134.8(7) . 4_666
O43 Na25 Na5 87.3(5) 1_655 4_666
O49 Na26 O250 83.0(10) . 3_557
O49 Na26 O130 104.7(6) . 2_446
O250 Na26 O130 101.2(10) 3_557 2_446
O49 Na26 O45 158.9(7) . 2_446
O250 Na26 O45 96.6(10) 3_557 2_446
O130 Na26 O45 54.6(4) 2_446 2_446
O49 Na26 Na23 123.4(7) . 2_446
O250 Na26 Na23 150.2(12) 3_557 2_446
O130 Na26 Na23 86.1(6) 2_446 2_446
O45 Na26 Na23 64.1(5) 2_446 2_446
O49 Na26 Na6 64.5(4) . 3_557
O250 Na26 Na6 31.6(9) 3_557 3_557
O130 Na26 Na6 81.5(5) 2_446 3_557
O45 Na26 Na6 104.8(5) 2_446 3_557
Na23 Na26 Na6 166.9(6) 2_446 3_557
O115 Na27 O150 90.6(6) . 1_455
O115 Na27 O57 108.5(6) . 1_455
O150 Na27 O57 129.6(6) 1_455 1_455
O115 Na27 O213 100.8(7) . .
O150 Na27 O213 89.9(8) 1_455 .
O57 Na27 O213 128.9(8) 1_455 .
O115 Na27 O41 160.4(7) . 1_455
O150 Na27 O41 96.1(6) 1_455 1_455
O57 Na27 O41 53.6(4) 1_455 1_455
O213 Na27 O41 97.7(7) . 1_455
O115 Na27 Na1 39.9(3) . .
O150 Na27 Na1 130.3(6) 1_455 .
O57 Na27 Na1 78.5(4) 1_455 .
O213 Na27 Na1 100.9(6) . .
O41 Na27 Na1 129.4(6) 1_455 .
O188 Na28 O214 113.9(16) 4_566 1_455
O188 Na28 O231 105.9(15) 4_566 1_455
O214 Na28 O231 126.6(14) 1_455 1_455
O188 Na28 O88 97.8(13) 4_566 .
O214 Na28 O88 103.6(10) 1_455 .
O231 Na28 O88 104.7(12) 1_455 .
O188 Na28 Na23 48.4(11) 4_566 .
O214 Na28 Na23 90.1(10) 1_455 .
O231 Na28 Na23 143.3(13) 1_455 .
O88 Na28 Na23 62.4(6) . .
O188 Na28 Na11 60.8(13) 4_566 4_566
O214 Na28 Na11 160.6(12) 1_455 4_566
O231 Na28 Na11 47.6(10) 1_455 4_566
O88 Na28 Na11 95.7(10) . 4_566
Na23 Na28 Na11 97.4(10) . 4_566
Na9 Na29 Na13 75.4(12) 2_456 2_456
Na9 Na29 O193 124.2(13) 2_456 .
Na13 Na29 O193 53.4(9) 2_456 .
Na9 Na29 O183 50.5(9) 2_456 .
Na13 Na29 O183 118.2(12) 2_456 .
O193 Na29 O183 136.5(9) . .
Na9 Na29 Na12 107.3(11) 2_456 .
Na13 Na29 Na12 32.6(8) 2_456 .
O193 Na29 Na12 31.3(5) . .
O183 Na29 Na12 148.7(8) . .
Na18 Na30 Na21 35.7(9) 2_456 4_665
Na18 Na30 O68 124.1(9) 2_456 .
Na21 Na30 O68 132.8(9) 4_665 .
Na18 Na30 Na3 112.1(8) 2_456 .
Na21 Na30 Na3 142.2(7) 4_665 .
O68 Na30 Na3 33.7(3) . .
W23 O1 W6 141.8(6) . .
W8 O2 W7 121.3(5) . .
W19 O3 W1 171.6(7) . .
W2 O4 W20 171.9(6) . .
W2 O5 W17 120.4(5) . .
W14 O6 W29 121.1(5) . .
W16 O7 W30 142.4(7) . .
W20 O8 W7 144.2(6) . .
W1 O9 W34 121.2(6) . .
W8 O10 W32 143.0(6) . .
W4 O11 W16 172.7(7) . .
W35 O12 W11 145.8(6) . .
W18 O13 W12 120.9(6) . .
W10 O14 W18 172.7(7) . .
W1 O15 W6 160.1(6) . .
W19 O16 W9 122.1(6) . .
W15 O17 W32 171.2(7) . .
W13 O19 W37 145.7(6) . .
W15 O20 W38 122.6(6) . .
W18 O21 W4 161.7(7) . .
W11 O22 W19 145.6(6) . .
W20 O23 W32 158.4(7) . .
W27 O24 W12 148.3(7) . .
W26 O25 W38 162.2(7) . .
W16 O26 W31 121.4(5) . .
W37 O27 W23 144.1(6) . .
W1 O28 W13 143.3(6) . .
W19 O29 W14 160.8(6) . .
W10 O30 W16 160.8(7) . .
W25 O31 W37 145.7(7) . .
W4 O32 W22 121.8(6) . .
Se5 O33 W17 117.1(5) . .
Se5 O33 W2 133.1(6) . .
W17 O33 W2 96.5(4) . .
W28 O34 W15 143.7(6) . .
W6 O35 W33 122.0(6) . .
W18 O36 W27 144.4(7) . .
W18 O36 Na23 106.7(6) . .
W27 O36 Na23 108.8(6) . .
W11 O37 W9 144.7(7) . .
W31 O38 W22 155.8(7) . .
W6 O39 W14 174.2(6) . .
W2 O40 W15 160.7(6) . .
W21 O41 W11 121.7(6) . .
W21 O41 Na27 101.0(5) . 1_655
W11 O41 Na27 104.8(5) . 1_655
W7 O43 W39 141.2(6) . .
W7 O43 Na25 102.0(6) . 1_455
W39 O43 Na25 115.9(6) . 1_455
W24 O45 W4 144.0(7) . .
W24 O45 Na26 104.9(6) . 2_456
W4 O45 Na26 100.9(5) . 2_456
W3 O46 W10 143.7(7) . .
W29 O48 W33 161.4(6) . .
W25 O49 W2 141.7(7) . .
W25 O49 Na26 113.8(6) . .
W2 O49 Na26 104.3(5) . .
W39 O50 W24 145.2(7) . .
W20 O51 W36 120.6(5) . .
W10 O52 Na12 149.2(8) . .
W10 O52 Na13 123.5(8) . 2_456
Na12 O52 Na13 62.9(7) . 2_456
Se5 O53 W28 127.1(6) . .
Se5 O53 W25 128.0(5) . .
W28 O53 W25 95.7(5) . .
W23 O54 W33 147.2(6) . .
W23 O56 W13 121.6(6) . .
W14 O57 W21 142.5(6) . .
W14 O57 Na27 110.1(6) . 1_655
W21 O57 Na27 107.1(6) . 1_655
W12 O58 W5 160.3(7) . .
W34 O59 W9 159.0(7) . .
W21 O60 W35 143.4(7) . .
W21 O61 W29 148.6(7) . .
W35 O62 W3 145.0(7) . .
Se5 O63 W38 116.5(5) . .
Se5 O63 W15 133.4(6) . .
W38 O63 W15 97.0(4) . .
W30 O64 W35 141.9(6) . .
Se1 O66 W1 132.4(5) . .
Se1 O66 W34 116.4(5) . .
W1 O66 W34 97.0(4) . .
W37 O67 W28 144.7(6) . .
W30 O68 Na3 138.3(7) . .
W30 O68 Na30 113.0(6) . .
Na3 O68 Na30 103.9(6) . .
W32 O69 W26 120.3(6) . .
Se4 O70 W4 134.3(6) . .
Se4 O70 W22 116.7(6) . .
W4 O70 W22 96.2(4) . .
W3 O71 W5 145.0(7) . .
W3 O72 W30 120.5(6) . .
W24 O73 Na15 129.6(13) . .
W39 O74 W8 143.5(7) . .
W10 O76 W5 119.7(6) . .
Se6 O77 W8 130.1(5) . .
Se6 O77 W7 129.5(6) . .
W8 O77 W7 94.4(4) . .
W24 O78 W22 144.8(7) . .
W30 O79 W31 150.4(6) . .
W36 O81 W17 161.2(8) . .
W28 O82 W38 146.5(6) . .
W28 O83 W25 121.8(6) . .
Se3 O84 W30 130.1(6) . .
Se3 O84 W3 128.8(6) . .
W30 O84 W3 93.9(4) . .
Se3 O85 W31 115.7(5) . .
Se3 O85 W16 130.4(6) . .
W31 O85 W16 96.9(4) . .
W25 O86 W17 148.8(6) . .
W7 O87 W36 147.6(6) . .
W27 O88 W24 122.3(6) . .
W27 O88 Na28 116.6(7) . .
W24 O88 Na28 121.1(7) . .
W8 O89 W26 147.6(7) . .
W13 O91 W34 148.9(6) . .
Se2 O94 W9 115.4(5) . .
Se2 O94 W19 134.1(6) . .
W9 O94 W19 96.8(4) . .
W13 O95 Na3 142.5(7) . 2_546
W15 O96 Na23 110.9(6) . 2_446
W36 O97 Na20 137.5(8) . .
W2 O98 Na6 131.7(7) . 3_557
W27 O100 W39 143.6(6) . .
Se4 O101 W12 117.7(6) . .
Se4 O101 W18 131.3(6) . .
W12 O101 W18 96.5(4) . .
Se1 O103 W33 117.0(5) . .
Se1 O103 W6 133.4(6) . .
W33 O103 W6 96.6(4) . .
W7 O105 Na5 169.9(8) . 4_566
W11 O106 Na2 133.2(7) . .
W16 O108 Na9 122.9(8) . 2_456
W16 O108 Na21 133.8(8) . 4_665
Na9 O108 Na21 101.9(9) 2_456 4_665
W38 O109 Na10 155.2(10) . 4_565
W34 O110 Na6 129.1(7) . .
Se2 O111 W29 118.5(6) . .
Se2 O111 W14 132.5(6) . .
W29 O111 W14 96.0(4) . .
Se4 O112 W24 128.5(6) . .
Se4 O112 W27 128.5(6) . .
W24 O112 W27 93.0(4) . .
W8 O115 Na1 134.8(6) . .
W8 O115 Na27 126.0(7) . .
Na1 O115 Na27 95.3(5) . .
W27 O116 Na11 160.4(10) . 4_566
Se6 O118 W36 115.9(6) . .
Se6 O118 W20 131.3(6) . .
W36 O118 W20 95.7(4) . .
Se3 O120 W5 117.0(6) . .
Se3 O120 W10 133.6(7) . .
W5 O120 W10 97.5(4) . .
Se6 O122 W26 116.7(6) . .
Se6 O122 W32 131.0(5) . .
W26 O122 W32 97.2(4) . .
W37 O123 Na19 125.2(9) . 2_546
W17 O124 Na20 139.9(8) . .
Se2 O126 W21 128.4(6) . .
Se2 O126 W11 128.0(6) . .
W21 O126 W11 93.6(4) . .
W4 O130 Na26 110.1(6) . 2_456
Se1 O131 W23 129.8(6) . .
Se1 O131 W13 128.7(6) . .
W23 O131 W13 93.9(5) . .
W3 O132 Na4 142.7(8) . .
W32 O135 Na9 128.3(9) . .
W32 O135 Na13 151.7(8) . .
Na9 O135 Na13 61.1(9) . .
W29 O136 Na11 137.1(10) . .
W31 O137 Na5 141.8(7) . .
W33 O138 Na14 163.4(11) . .
W20 O141 Na16 135.3(10) . .
W14 O142 Na1 163.2(8) . 1_655
W28 O143 Na14 129.4(10) . 3_556
Na2 O150 Na27 129.6(7) . 1_655
Na1 O151 Na8 93.7(8) . .
Na5 O159 Na2 94.7(6) . 4_565
Na1 O160 Na8 97.1(7) . .
Na2 O163 Na17 91.2(10) . .
Na2 O164 Na5 95.2(8) . 4_666
Na2 O164 Na25 130.3(9) . .
Na5 O164 Na25 92.5(8) 4_666 .
Na7 O165 Na4 92.0(7) . .
Na7 O165 Na17 108.8(10) . .
Na4 O165 Na17 101.9(9) . .
Na7 O166 Na4 98.9(7) . .
Na9 O170 Na13 67.2(10) . .
Na9 O181 Na16 94.4(13) . .
Na9 O181 Na21 114.4(11) . 3_457
Na16 O181 Na21 53.6(12) . 3_457
Na9 O183 Na16 88.3(13) 2_456 2_456
Na9 O183 Na29 44.3(8) 2_456 .
Na16 O183 Na29 124.4(12) 2_456 .
Na4 O186 Na10 110.9(13) . .
Na14 O188 Na23 128(2) . 4_665
Na14 O188 Na28 149(2) . 4_665
Na23 O188 Na28 80.5(15) 4_665 4_665
Na12 O193 Na13 70.8(9) . 2_456
Na12 O193 Na29 108.1(8) . .
Na13 O193 Na29 45.9(8) 2_456 .
Na13 O197 Na12 72.9(10) . 2_446
Na13 O197 Na8 144.8(11) . .
Na12 O197 Na8 95.7(9) 2_446 .
Na3 O209 Na19 115.4(14) . .
Na15 O213 Na27 126.0(15) . .
Na28 O214 Na19 133.9(12) 1_655 .
Na16 O222 Na21 55.1(13) 3_457 .
Na14 O226 Na11 92.7(14) . .
Na2 O231 Na11 112.3(16) . 4_666
Na2 O231 Na28 160.5(17) . 1_655
Na11 O231 Na28 83.3(14) 4_666 1_655
Na2 O231 Na17 83.9(11) . .
Na11 O231 Na17 83.8(13) 4_666 .
Na28 O231 Na17 110.3(14) 1_655 .
Na14 O239 Na10 123.0(18) . 2_546
Na5 O241 Na25 95.1(10) . 4_565
Na18 O244 Na21 156(3) . .
Na18 O244 Na16 130(3) . 3_457
Na21 O244 Na16 61.6(16) . 3_457
Na18 O244 Na18 120(2) . 3_457
Na21 O244 Na18 39.9(12) . 3_457
Na16 O244 Na18 100.7(19) 3_457 3_457
Na18 O244 Na21 35.1(15) . 3_457
Na21 O244 Na21 125.3(17) . 3_457
Na16 O244 Na21 158(2) 3_457 3_457
Na18 O244 Na21 85.9(14) 3_457 3_457
Na6 O250 Na26 107.8(17) . 3_557
Na12 O251 Na8 127(3) . 4_666
Na12 O251 Na12 121(2) . 3_567
Na8 O251 Na12 100.5(14) 4_666 3_567

loop_
_geom_bond_atom_site_label_1
_geom_bond_atom_site_label_2
_geom_bond_distance
_geom_bond_site_symmetry_2
W1 O92 1.702(11) .
W1 O15 1.880(10) .
W1 O9 1.891(10) .
W1 O28 1.915(11) .
W1 O3 1.952(11) .
W1 O66 2.293(10) .
W2 O98 1.714(12) .
W2 O5 1.864(11) .
W2 O4 1.884(10) .
W2 O40 1.905(11) .
W2 O49 1.938(11) .
W2 O33 2.304(11) .
W3 O132 1.711(13) .
W3 O46 1.859(11) .
W3 O71 1.880(11) .
W3 O72 1.908(11) .
W3 O62 1.968(11) .
W3 O84 2.328(12) .
W4 O130 1.735(12) .
W4 O11 1.853(10) .
W4 O32 1.869(11) .
W4 O21 1.926(11) .
W4 O45 1.996(11) .
W4 O70 2.290(11) .
W5 O125 1.716(13) .
W5 O42 1.746(12) .
W5 O58 1.897(11) .
W5 O71 1.988(11) .
W5 O76 2.080(12) .
W5 O120 2.251(12) .
W6 O113 1.718(11) .
W6 O39 1.858(12) .
W6 O35 1.877(11) .
W6 O15 1.935(11) .
W6 O1 1.991(11) .
W6 O103 2.296(10) .
W7 O105 1.734(10) .
W7 O87 1.848(11) .
W7 O43 1.900(11) .
W7 O2 1.941(11) .
W7 O8 1.942(11) .
W7 O77 2.303(9) .
W8 O115 1.720(11) .
W8 O89 1.860(10) .
W8 O10 1.902(11) .
W8 O74 1.926(12) .
W8 O2 1.932(10) .
W8 O77 2.299(10) .
W9 O55 1.725(12) .
W9 O75 1.745(12) .
W9 O59 1.898(12) .
W9 O37 1.972(11) .
W9 O16 2.049(11) .
W9 O94 2.289(11) .
W10 O52 1.711(12) .
W10 O14 1.878(10) .
W10 O76 1.887(12) .
W10 O30 1.892(12) .
W10 O46 1.992(11) .
W10 O120 2.312(12) .
W11 O106 1.708(12) .
W11 O22 1.842(11) .
W11 O37 1.899(10) .
W11 O41 1.940(11) .
W11 O12 2.011(11) .
W11 O126 2.332(12) .
W12 O80 1.728(12) .
W12 O65 1.743(13) .
W12 O58 1.889(11) .
W12 O24 2.013(11) .
W12 O13 2.045(12) .
W12 O101 2.277(11) .
W13 O95 1.697(12) .
W13 O91 1.850(11) .
W13 O19 1.886(11) .
W13 O28 1.926(10) .
W13 O56 1.958(11) .
W13 O131 2.323(12) .
W14 O142 1.713(11) .
W14 O6 1.846(11) .
W14 O57 1.894(12) .
W14 O29 1.912(10) .
W14 O39 1.940(12) .
W14 O111 2.340(10) .
W15 O96 1.729(11) .
W15 O20 1.862(11) .
W15 O17 1.871(11) .
W15 O40 1.909(10) .
W15 O34 1.952(11) .
W15 O63 2.305(11) .
W16 O108 1.713(12) .
W16 O26 1.859(11) .
W16 O7 1.862(10) .
W16 O30 1.933(11) .
W16 O11 1.958(10) .
W16 O85 2.302(12) .
W17 O93 1.726(12) .
W17 O124 1.750(12) .
W17 O81 1.892(12) .
W17 O86 1.983(11) .
W17 O5 2.078(11) .
W17 O33 2.283(11) .
W18 O47 1.727(12) .
W18 O21 1.885(11) .
W18 O13 1.886(11) .
W18 O36 1.911(11) .
W18 O14 1.921(11) .
W18 O101 2.307(12) .
W19 O102 1.719(12) .
W19 O3 1.853(11) .
W19 O16 1.868(10) .
W19 O29 1.904(10) .
W19 O22 1.980(12) .
W19 O94 2.295(10) .
W20 O141 1.708(10) .
W20 O51 1.857(11) .
W20 O8 1.882(11) .
W20 O23 1.907(11) .
W20 O4 1.938(11) .
W20 O118 2.326(11) .
W21 O127 1.710(12) .
W21 O61 1.861(12) .
W21 O60 1.883(12) .
W21 O41 1.935(12) .
W21 O57 1.953(11) .
W21 O126 2.313(11) .
W22 O99 1.715(12) .
W22 O128 1.737(14) .
W22 O38 1.921(11) .
W22 O78 1.992(11) .
W22 O32 2.034(12) .
W22 O70 2.293(11) .
W23 O133 1.722(12) .
W23 O1 1.872(10) .
W23 O54 1.882(12) .
W23 O56 1.916(11) .
W23 O27 1.954(10) .
W23 O131 2.305(12) .
W24 O73 1.718(11) .
W24 O45 1.843(12) .
W24 O78 1.865(11) .
W24 O88 1.940(11) .
W24 O50 1.989(11) .
W24 O112 2.331(11) .
W25 O18 1.708(12) .
W25 O86 1.851(12) .
W25 O31 1.913(10) .
W25 O49 1.928(10) .
W25 O83 1.967(12) .
W25 O53 2.290(11) .
W26 O140 1.715(13) .
W26 O119 1.754(12) .
W26 O25 1.874(11) .
W26 O89 2.007(11) .
W26 O69 2.075(10) .
W26 O122 2.258(11) .
W27 O116 1.698(11) .
W27 O24 1.848(11) .
W27 O100 1.889(13) .
W27 O88 1.921(11) .
W27 O36 1.928(12) .
W27 O112 2.332(10) .
W28 O143 1.720(12) .
W28 O82 1.857(13) .
W28 O34 1.888(11) .
W28 O83 1.918(12) .
W28 O67 1.938(11) .
W28 O53 2.288(11) .
W29 O136 1.725(12) .
W29 O90 1.745(11) .
W29 O48 1.877(12) .
W29 O61 2.012(12) .
W29 O6 2.075(10) .
W29 O111 2.256(11) .
W30 O68 1.712(11) .
W30 O79 1.836(12) .
W30 O64 1.876(11) .
W30 O7 1.967(11) .
W30 O72 1.969(12) .
W30 O84 2.280(11) .
W31 O137 1.724(11) .
W31 O144 1.758(13) .
W31 O38 1.892(11) .
W31 O79 2.020(12) .
W31 O26 2.068(11) .
W31 O85 2.275(10) .
W32 O135 1.727(12) .
W32 O69 1.884(10) .
W32 O23 1.919(11) .
W32 O17 1.924(11) .
W32 O10 1.931(11) .
W32 O122 2.322(11) .
W33 O138 1.725(13) .
W33 O134 1.747(11) .
W33 O48 1.903(12) .
W33 O54 1.970(12) .
W33 O35 2.038(11) .
W33 O103 2.288(11) .
W34 O110 1.729(11) .
W34 O114 1.770(12) .
W34 O59 1.895(12) .
W34 O91 2.016(11) .
W34 O9 2.050(10) .
W34 O66 2.294(10) .
W35 O44 1.713(12) .
W35 O12 1.829(11) .
W35 O62 1.874(12) .
W35 O60 1.955(11) .
W35 O64 1.972(11) .
W35 O121 2.347(11) .
W36 O104 1.734(14) .
W36 O97 1.747(12) .
W36 O81 1.883(13) .
W36 O87 2.003(11) .
W36 O51 2.086(11) .
W36 O118 2.294(11) .
W37 O117 1.733(14) .
W37 O27 1.892(10) .
W37 O67 1.894(12) .
W37 O31 1.918(10) .
W37 O19 1.931(11) .
W37 O123 2.369(12) .
W38 O109 1.725(12) .
W38 O139 1.740(14) .
W38 O25 1.916(11) .
W38 O82 1.993(13) .
W38 O20 2.054(11) .
W38 O63 2.283(11) .
W39 O129 1.719(12) .
W39 O50 1.869(11) .
W39 O74 1.900(12) .
W39 O100 1.952(13) .
W39 O43 1.957(11) .
W39 O107 2.317(11) .
Se1 O131 1.689(12) .
Se1 O103 1.704(10) .
Se1 O66 1.704(10) .
Se2 O111 1.673(10) .
Se2 O126 1.696(13) .
Se2 O94 1.703(11) .
Se3 O84 1.687(11) .
Se3 O120 1.693(11) .
Se3 O85 1.719(11) .
Se4 O112 1.686(10) .
Se4 O101 1.704(11) .
Se4 O70 1.704(11) .
Se5 O33 1.692(10) .
Se5 O63 1.692(11) .
Se5 O53 1.738(12) .
Se6 O77 1.681(11) .
Se6 O118 1.702(11) .
Se6 O122 1.711(11) .
Na1 O142 2.312(13) 1_455
Na1 O161 2.319(15) .
Na1 O160 2.344(18) .
Na1 O151 2.420(15) .
Na1 O162 2.438(19) .
Na1 O115 2.525(14) .
Na1 Na8 3.55(2) .
Na1 Na27 3.921(18) .
Na2 O163 2.32(2) .
Na2 O150 2.349(17) .
Na2 O164 2.37(2) .
Na2 O159 2.423(19) 4_666
Na2 O231 2.46(4) .
Na2 O106 2.498(16) .
Na2 Na5 3.507(14) 4_666
Na2 Na17 3.68(3) .
Na3 O209 2.23(3) .
Na3 O68 2.395(15) .
Na3 O95 2.448(16) 2_556
Na3 O169 2.47(2) .
Na3 O168 2.51(2) .
Na3 O171 2.68(2) .
Na3 Na19 3.83(4) .
Na3 Na30 4.188(19) .
Na4 O186 2.30(3) .
Na4 O166 2.38(2) .
Na4 O167 2.41(3) .
Na4 O132 2.416(18) .
Na4 O187 2.44(3) .
Na4 O165 2.55(2) .
Na4 Na7 3.567(19) .
Na4 Na10 4.08(4) .
Na4 Na17 4.08(3) .
Na5 O105 2.295(13) 4_665
Na5 O137 2.324(14) .
Na5 O159 2.343(18) .
Na5 O164 2.38(2) 4_565
Na5 O241 2.39(3) .
Na5 O190 2.415(18) .
Na5 Na2 3.507(14) 4_565
Na5 Na25 3.74(2) 4_565
Na5 Na22 4.09(2) .
Na6 O250 2.31(5) .
Na6 O199 2.40(3) .
Na6 O110 2.469(19) .
Na6 O98 2.58(2) 3_557
Na6 O216 2.69(3) .
Na6 O155 2.81(2) .
Na6 Na26 4.19(2) 3_557
Na7 O166 2.32(2) .
Na7 O184 2.34(2) .
Na7 O202 2.358(19) .
Na7 O165 2.41(2) .
Na7 O185 2.46(3) .
Na7 O176 2.59(2) .
Na7 Na17 4.17(3) .
Na8 O251 2.25(4) 4_565
Na8 O160 2.39(3) .
Na8 O197 2.42(3) .
Na8 O210 2.44(5) .
Na8 O151 2.44(2) .
Na8 O207 2.83(3) .
Na8 Na12 3.07(3) 4_565
Na8 Na12 3.56(3) 2_446
Na9 Na29 2.09(3) 2_446
Na9 O170 2.22(3) .
Na9 O181 2.22(3) .
Na9 O183 2.31(3) 2_446
Na9 O135 2.52(3) .
Na9 O108 2.53(3) 2_446
Na9 Na13 2.56(4) .
Na9 Na16 3.39(5) .
Na10 O195 2.51(5) .
Na10 O109 2.59(3) 4_666
Na10 O239 2.60(5) 2_556
Na10 O245 2.63(4) .
Na10 O186 2.65(5) .
Na11 O136 2.64(4) .
Na11 O231 2.74(5) 4_565
Na11 O116 2.92(4) 4_665
Na11 O226 2.94(5) .
Na11 Na28 3.69(5) 4_665
Na11 Na17 3.85(5) 4_565
Na11 Na14 3.88(5) .
Na12 O251 1.14(3) .
Na12 O193 2.30(3) .
Na12 O251 2.37(4) 3_567
Na12 O197 2.38(3) 2_456
Na12 O52 2.45(2) .
Na12 Na13 2.69(3) 2_456
Na12 O206 2.79(3) .
Na12 Na8 3.07(3) 4_666
Na12 Na12 3.12(4) 3_567
Na12 Na8 3.56(3) 2_456
Na12 Na29 4.22(3) .
Na13 Na29 2.10(3) 2_446
Na13 O197 2.15(3) .
Na13 O193 2.35(3) 2_446
Na13 O170 2.40(3) .
Na13 O135 2.52(3) .
Na13 Na12 2.69(3) 2_446
Na13 O52 2.70(3) 2_446
Na14 O188 2.13(5) .
Na14 O228 2.30(5) .
Na14 O138 2.35(4) .
Na14 O226 2.40(5) .
Na14 O239 2.40(5) .
Na14 O143 2.89(4) 3_556
Na14 Na23 4.04(4) 4_665
Na15 O201 1.86(6) .
Na15 O200 2.38(5) .
Na15 O73 2.42(5) .
Na15 O238 2.49(7) .
Na15 O213 2.69(5) .
Na16 O217 1.97(5) .
Na16 O181 2.40(5) .
Na16 Na21 2.42(5) 3_457
Na16 O244 2.53(6) 3_457
Na16 O183 2.56(4) 2_446
Na16 O222 2.57(5) 3_457
Na16 O141 2.68(5) .
Na16 Na18 3.88(5) 3_457
Na16 Na18 4.04(5) .
Na17 O165 2.71(3) .
Na17 O249 2.72(7) .
Na17 O163 2.81(4) .
Na17 O231 3.01(4) .
Na17 Na11 3.85(5) 4_666
Na18 O244 1.72(5) .
Na18 Na21 1.74(4) 3_457
Na18 O198 2.51(4) .
Na18 O244 2.71(5) 3_457
Na18 O180 2.80(4) .
Na18 Na30 2.83(4) 2_446
Na18 Na21 3.78(5) .
Na18 Na18 3.87(7) 3_457
Na18 Na16 3.87(5) 3_457
Na19 O209 2.30(5) .
Na19 O123 2.68(4) 2_556
Na19 O214 3.00(4) .
Na20 O236 2.59(5) .
Na20 O124 2.60(3) .
Na20 O97 2.74(2) .
Na20 O234 2.97(5) .
Na21 Na18 1.74(4) 3_457
Na21 O244 2.14(5) .
Na21 Na16 2.42(5) 3_457
Na21 O222 2.65(4) .
Na21 O244 2.84(5) 3_457
Na21 Na30 2.85(3) 4_566
Na21 O181 2.88(3) 3_457
Na21 O108 2.99(3) 4_566
Na22 O194 2.75(3) .
Na23 O188 2.36(4) 4_566
Na23 O36 2.83(2) .
Na23 O96 2.89(2) 2_456
Na23 Na26 3.09(2) 2_456
Na23 Na28 3.12(3) .
Na23 Na14 4.04(4) 4_566
Na25 O241 2.67(3) 4_666
Na25 O164 2.79(3) .
Na25 O179 2.81(3) .
Na25 O43 2.87(2) 1_655
Na25 Na5 3.74(2) 4_666
Na26 O49 2.83(2) .
Na26 O250 2.87(5) 3_557
Na26 O130 2.959(19) 2_446
Na26 O45 3.01(2) 2_446
Na26 Na23 3.09(2) 2_446
Na26 Na6 4.19(2) 3_557
Na27 O115 2.77(2) .
Na27 O150 2.79(2) 1_455
Na27 O57 2.824(19) 1_455
Na27 O213 2.86(3) .
Na27 O41 3.009(19) 1_455
Na28 O188 2.46(5) 4_566
Na28 O214 2.78(4) 1_455
Na28 O231 2.81(4) 1_455
Na28 O88 2.87(3) .
Na28 Na11 3.69(5) 4_566
Na29 Na9 2.09(3) 2_456
Na29 Na13 2.10(3) 2_456
Na29 O193 2.89(3) .
Na29 O183 2.98(3) .
Na30 Na18 2.83(4) 2_456
Na30 Na21 2.85(3) 4_665
Na30 O68 2.908(19) .
O41 Na27 3.009(19) 1_655
O43 Na25 2.87(2) 1_455
O45 Na26 3.01(2) 2_456
O52 Na13 2.70(3) 2_456
O57 Na27 2.824(19) 1_655
O95 Na3 2.448(16) 2_546
O96 Na23 2.89(2) 2_446
O98 Na6 2.58(2) 3_557
O105 Na5 2.295(13) 4_566
O108 Na9 2.53(3) 2_456
O108 Na21 2.99(3) 4_665
O109 Na10 2.59(3) 4_565
O116 Na11 2.92(4) 4_566
O123 Na19 2.68(4) 2_546
O130 Na26 2.959(19) 2_456
O142 Na1 2.312(13) 1_655
O143 Na14 2.89(4) 3_556
O150 Na27 2.79(2) 1_655
O159 Na2 2.423(19) 4_565
O164 Na5 2.38(2) 4_666
O181 Na21 2.88(3) 3_457
O183 Na9 2.31(3) 2_456
O183 Na16 2.56(4) 2_456
O188 Na23 2.36(4) 4_665
O188 Na28 2.46(5) 4_665
O193 Na13 2.35(3) 2_456
O197 Na12 2.38(3) 2_446
O214 Na28 2.78(4) 1_655
O222 Na16 2.57(5) 3_457
O231 Na11 2.74(5) 4_666
O231 Na28 2.81(4) 1_655
O239 Na10 2.60(5) 2_546
O241 Na25 2.67(3) 4_565
O244 Na16 2.53(6) 3_457
O244 Na18 2.71(5) 3_457
O244 Na21 2.84(5) 3_457
O250 Na26 2.87(5) 3_557
O251 Na8 2.25(4) 4_666
O251 Na12 2.37(4) 3_567
